data_7107819
loop_
_publ_author_name
'Yu Hou'
'Todd Alam'
'Mark A. Rodriguez'
'May Nyman'

_publ_section_title
;
 Aqueous compatibility of group IIIA monomers and Nb-polyoxoanions
;
_journal_name_full Chem.Commun.
_journal_page_first 6004
_journal_paper_doi 10.1039/c2cc31284k
_journal_volume 48
_journal_year 2012
_chemical_formula_moiety 'Ga H62 K14 Na Nb18 O85'
_chemical_formula_sum 'Ga H62 K14 Na Nb18 O85'
_chemical_formula_weight 3734.99
_chemical_name_systematic
;
?
;
_space_group_IT_number 19
_symmetry_cell_setting orthorhombic
_symmetry_space_group_name_Hall 'P 2ac 2ab'
_symmetry_space_group_name_H-M 'P 21 21 21'
_atom_sites_solution_primary direct
_atom_sites_solution_secondary difmap
_audit_creation_method SHELXL-97
_cell_angle_alpha 90.00
_cell_angle_beta 90.00
_cell_angle_gamma 90.00
_cell_formula_units_Z 4
_cell_length_a 18.6023(18)
_cell_length_b 18.6225(18)
_cell_length_c 24.567(2)
_cell_measurement_reflns_used 316
_cell_measurement_temperature 193(2)
_cell_measurement_theta_max 25.60
_cell_measurement_theta_min 1.25
_cell_volume 8510.5(14)
_computing_cell_refinement 'SMART 5.054 (Bruker, 1998)'
_computing_data_collection 'SMART 5.054 (Bruker, 1998)'
_computing_data_reduction 'SAINT 6.02 (Bruker, 2001)'
_computing_molecular_graphics 'SHELXTL 5.1 (Bruker, 1998)'
_computing_publication_material 'SHELXTL 5.1 (Bruker, 1998)'
_computing_structure_refinement 'SHELXL-97 (Sheldrick, 1997)'
_computing_structure_solution 'SHELXS-97 (Sheldrick, 1990)'
_diffrn_ambient_temperature 193(2)
_diffrn_detector_area_resol_mean 0
_diffrn_measured_fraction_theta_full 0.997
_diffrn_measured_fraction_theta_max 0.997
_diffrn_measurement_device_type 'CCD area detector'
_diffrn_measurement_method 'phi and omega scans'
_diffrn_radiation_monochromator graphite
_diffrn_radiation_source 'fine-focus sealed tube'
_diffrn_radiation_type MoK\a
_diffrn_radiation_wavelength 0.71073
_diffrn_reflns_av_R_equivalents 0.0301
_diffrn_reflns_av_sigmaI/netI 0.0277
_diffrn_reflns_limit_h_max 23
_diffrn_reflns_limit_h_min -23
_diffrn_reflns_limit_k_max 23
_diffrn_reflns_limit_k_min -23
_diffrn_reflns_limit_l_max 30
_diffrn_reflns_limit_l_min -30
_diffrn_reflns_number 68612
_diffrn_reflns_theta_full 26.41
_diffrn_reflns_theta_max 26.41
_diffrn_reflns_theta_min 1.37
_exptl_absorpt_coefficient_mu 3.448
_exptl_absorpt_correction_T_max 0.6366
_exptl_absorpt_correction_T_min 0.2372
_exptl_absorpt_correction_type numerical
_exptl_absorpt_process_details 'Bruker 2000'
_exptl_crystal_colour colourless
_exptl_crystal_density_diffrn 2.915
_exptl_crystal_density_meas 0
_exptl_crystal_density_method 'not measured'
_exptl_crystal_description needle
_exptl_crystal_F_000 7152
_exptl_crystal_size_max 0.59
_exptl_crystal_size_mid 0.20
_exptl_crystal_size_min 0.14
_refine_diff_density_max 2.420
_refine_diff_density_min -0.669
_refine_diff_density_rms 0.145
_refine_ls_abs_structure_details 'Flack H D (1983), Acta Cryst. A39, 876-881'
_refine_ls_abs_structure_Flack 0.009(13)
_refine_ls_extinction_method none
_refine_ls_goodness_of_fit_ref 1.102
_refine_ls_matrix_type full
_refine_ls_number_parameters 1072
_refine_ls_number_reflns 17427
_refine_ls_number_restraints 0
_refine_ls_restrained_S_all 1.102
_refine_ls_R_factor_all 0.0271
_refine_ls_R_factor_gt 0.0253
_refine_ls_shift/su_max 0.003
_refine_ls_shift/su_mean 0.000
_refine_ls_structure_factor_coef Fsqd
_refine_ls_weighting_details 'calc w=1/[\s^2^(Fo^2^)+(0.0230P)^2^+33.8943P] where P=(Fo^2^+2Fc^2^)/3'
_refine_ls_weighting_scheme calc
_refine_ls_wR_factor_gt 0.0621
_refine_ls_wR_factor_ref 0.0632
_reflns_number_gt 16830
_reflns_number_total 17427
_reflns_threshold_expression >2sigma(I)
_cod_data_source_file c2cc31284k.txt
_cod_data_source_block 11jy183_ortho
_cod_original_cell_volume 8510.7(14)
_cod_original_sg_symbol_H-M P2(1)2(1)2(1)
_cod_database_code 7107819

loop_
_symmetry_equiv_pos_as_xyz
'x, y, z'
'-x+1/2, -y, z+1/2'
'-x, y+1/2, -z+1/2'
'x+1/2, -y+1/2, -z'

loop_
_atom_site_label
_atom_site_type_symbol
_atom_site_fract_x
_atom_site_fract_y
_atom_site_fract_z
_atom_site_U_iso_or_equiv
_atom_site_adp_type
_atom_site_occupancy
_atom_site_symmetry_multiplicity
_atom_site_calc_flag
K1 K 0.44538(8) 0.97932(8) 0.84691(6) 0.0229(3) Uani 1 1 d
K2 K 0.36056(7) 1.43662(7) 0.70050(6) 0.0193(3) Uani 1 1 d
K3 K 0.51138(7) 1.29644(7) 0.74968(6) 0.0200(3) Uani 1 1 d
K4 K 0.29196(9) 0.43741(8) 0.93586(6) 0.0281(3) Uani 1 1 d
K5 K 0.06065(8) 1.28122(8) 0.62416(6) 0.0234(3) Uani 1 1 d
K6 K 0.27712(9) 1.10459(8) 0.92952(6) 0.0304(3) Uani 1 1 d
K7 K 0.37056(9) 0.92003(9) 1.03475(7) 0.0333(4) Uani 1 1 d
K8 K 0.02947(9) 0.94747(9) 0.89926(7) 0.0347(4) Uani 1 1 d
K9 K 0.22045(9) 0.91189(8) 0.85420(6) 0.0276(3) Uani 1 1 d
K10 K -0.00520(8) 1.06734(8) 0.67242(6) 0.0260(3) Uani 1 1 d
K11 K 0.40394(7) 0.71628(8) 0.96379(6) 0.0227(3) Uani 1 1 d
K12 K 0.21839(8) 0.51294(8) 0.79635(6) 0.0263(3) Uani 1 1 d
K13 K 0.03558(8) 1.21745(9) 0.80668(6) 0.0299(3) Uani 1 1 d
K14 K 0.29231(7) 0.70500(7) 0.79775(5) 0.0177(3) Uani 1 1 d
Nb14 Nb 0.24655(3) 0.76766(3) 1.07499(2) 0.01000(10) Uani 1 1 d
O7 O 0.3167(2) 0.8069(2) 1.11749(16) 0.0145(8) Uani 1 1 d
Ga1 Ga 0.16765(3) 0.92016(3) 1.12578(2) 0.01029(12) Uani 1 1 d
Nb1 Nb 0.15399(3) 1.09946(3) 1.09525(2) 0.01118(10) Uani 1 1 d
Nb2 Nb 0.09583(3) 0.83662(3) 1.01529(2) 0.00985(10) Uani 1 1 d
Nb3 Nb 0.16621(3) 0.77256(3) 1.21672(2) 0.01016(10) Uani 1 1 d
Nb4 Nb 0.18377(3) 1.12304(3) 1.23079(2) 0.01151(10) Uani 1 1 d
Nb5 Nb 0.22140(3) 0.75816(3) 0.94296(2) 0.01188(10) Uani 1 1 d
Nb6 Nb 0.06077(3) 0.67720(3) 0.96200(2) 0.01230(10) Uani 1 1 d
Nb7 Nb 0.20153(3) 0.93582(3) 1.26630(2) 0.01029(10) Uani 1 1 d
Nb8 Nb -0.00380(3) 0.84690(3) 1.15125(2) 0.00983(10) Uani 1 1 d
Nb9 Nb 0.19353(3) 1.26184(3) 1.14409(2) 0.01419(11) Uani 1 1 d
Nb10 Nb 0.34384(3) 1.19605(3) 1.20195(2) 0.01367(11) Uani 1 1 d
Nb11 Nb 0.32650(3) 0.84529(3) 1.19763(2) 0.01119(10) Uani 1 1 d
Nb12 Nb 0.30709(3) 1.03303(3) 1.15507(2) 0.01138(10) Uani 1 1 d
Nb13 Nb 0.31288(3) 1.16818(3) 1.06834(2) 0.01416(11) Uani 1 1 d
Nb15 Nb 0.03203(3) 1.00831(3) 1.19954(2) 0.01048(10) Uani 1 1 d
Nb16 Nb 0.08442(3) 0.68915(3) 1.09714(2) 0.01089(10) Uani 1 1 d
Nb17 Nb -0.00588(3) 0.98833(3) 1.06838(2) 0.01083(10) Uani 1 1 d
Nb18 Nb 0.20912(3) 0.60875(3) 1.01941(2) 0.01303(10) Uani 1 1 d
O1 O 0.0312(2) 0.7825(2) 0.97223(16) 0.0141(8) Uani 1 1 d
O2 O 0.0541(2) 0.9249(2) 1.01509(16) 0.0138(8) Uani 1 1 d
O3 O 0.0481(2) 0.7939(2) 1.08460(15) 0.0112(8) Uani 1 1 d
O4 O 0.1535(2) 0.7300(2) 1.02285(16) 0.0117(8) Uani 1 1 d
O5 O 0.1634(2) 0.8487(2) 0.95691(15) 0.0130(8) Uani 1 1 d
O6 O 0.1734(2) 0.7372(2) 1.13465(16) 0.0130(8) Uani 1 1 d
O8 O 0.2848(2) 0.7912(2) 1.00536(15) 0.0123(8) Uani 1 1 d
O9 O 0.2747(2) 0.6684(2) 1.06927(16) 0.0145(8) Uani 1 1 d
O10 O 0.1243(2) 0.5939(2) 0.97273(16) 0.0159(9) Uani 1 1 d
O11 O 0.2566(2) 0.6609(2) 0.95886(16) 0.0156(8) Uani 1 1 d
O12 O 0.2534(2) 0.5253(2) 1.01933(18) 0.0222(10) Uani 1 1 d
O13 O 0.2733(2) 0.7841(2) 0.88687(16) 0.0189(9) Uani 1 1 d
O14 O 0.1339(2) 0.7166(2) 0.90961(16) 0.0146(8) Uani 1 1 d
O15 O 0.3594(2) 1.1827(2) 1.00633(17) 0.0205(9) Uani 1 1 d
O16 O 0.1545(2) 1.3482(2) 1.13977(19) 0.0243(10) Uani 1 1 d
O17 O 0.1244(2) 1.1975(2) 1.10181(16) 0.0152(8) Uani 1 1 d
O18 O 0.3790(2) 1.2012(2) 1.12546(16) 0.0163(9) Uani 1 1 d
O19 O 0.4140(2) 1.2337(2) 1.24159(17) 0.0212(9) Uani 1 1 d
O20 O 0.2560(2) 1.2557(2) 1.07864(16) 0.0183(9) Uani 1 1 d
O21 O 0.2811(2) 1.2788(2) 1.18782(16) 0.0175(9) Uani 1 1 d
O22 O 0.3444(2) 1.0664(2) 1.08830(16) 0.0156(8) Uani 1 1 d
O23 O 0.3717(2) 1.0894(2) 1.19795(17) 0.0159(8) Uani 1 1 d
O24 O 0.0812(2) 1.0594(2) 1.05583(16) 0.0155(8) Uani 1 1 d
O25 O 0.1124(2) 1.0805(2) 1.17343(16) 0.0131(8) Uani 1 1 d
O26 O 0.2137(2) 1.0061(2) 1.11136(15) 0.0130(8) Uani 1 1 d
O27 O 0.2392(2) 1.0253(2) 1.22278(15) 0.0127(8) Uani 1 1 d
O28 O 0.3468(2) 0.9432(2) 1.15808(16) 0.0150(8) Uani 1 1 d
O29 O 0.1509(2) 1.2187(2) 1.20939(16) 0.0135(8) Uani 1 1 d
O30 O 0.2225(2) 1.1196(2) 1.03996(15) 0.0140(8) Uani 1 1 d
O31 O 0.2739(2) 1.1642(2) 1.25704(16) 0.0149(8) Uani 1 1 d
O32 O 0.1392(2) 1.1128(2) 1.29226(16) 0.0158(8) Uani 1 1 d
O33 O 0.4166(2) 0.8192(2) 1.20667(16) 0.0157(8) Uani 1 1 d
O34 O 0.2749(2) 0.7591(2) 1.21855(16) 0.0140(8) Uani 1 1 d
O35 O -0.0291(2) 0.9214(2) 1.20486(16) 0.0139(8) Uani 1 1 d
O36 O 0.0725(2) 0.9385(2) 1.13074(15) 0.0098(8) Uani 1 1 d
O37 O -0.0127(2) 1.0609(2) 1.24796(17) 0.0157(9) Uani 1 1 d
O38 O -0.0270(2) 1.0422(2) 1.13359(16) 0.0142(8) Uani 1 1 d
O39 O -0.0552(2) 0.9032(2) 1.09116(16) 0.0128(8) Uani 1 1 d
O40 O -0.0740(2) 0.7855(2) 1.16141(16) 0.0152(8) Uani 1 1 d
O41 O 0.0712(2) 0.8057(2) 1.19605(16) 0.0133(8) Uani 1 1 d
O42 O 0.1814(2) 0.8581(2) 1.06783(15) 0.0119(8) Uani 1 1 d
O43 O 0.1062(2) 0.9652(2) 1.24508(15) 0.0131(8) Uani 1 1 d
O44 O 0.2109(2) 0.87866(19) 1.18395(15) 0.0107(8) Uani 1 1 d
O45 O 0.1711(2) 0.8365(2) 1.28032(15) 0.0125(8) Uani 1 1 d
O46 O 0.3066(2) 0.8989(2) 1.26298(15) 0.0129(8) Uani 1 1 d
O47 O 0.1439(2) 0.6922(2) 1.25074(16) 0.0155(9) Uani 1 1 d
O48 O -0.0670(2) 1.0224(2) 1.01991(17) 0.0189(9) Uani 1 1 d
O49 O 0.0343(2) 0.6550(2) 1.15102(16) 0.0157(8) Uani 1 1 d
O50 O 0.0218(2) 0.6629(2) 1.03574(16) 0.0142(8) Uani 1 1 d
O51 O 0.1455(2) 0.6050(2) 1.08373(15) 0.0132(8) Uani 1 1 d
O52 O -0.0090(2) 0.6470(2) 0.91908(17) 0.0198(9) Uani 1 1 d
O53 O 0.2464(2) 1.1373(2) 1.14863(16) 0.0133(8) Uani 1 1 d
O54 O 0.2054(2) 0.9664(2) 1.33422(15) 0.0143(8) Uani 1 1 d
O1W O 0.0699(3) 1.4137(3) 0.6781(2) 0.0367(13) Uani 1 1 d
O2W O 0.0948(2) 1.3974(3) 0.5475(2) 0.0301(11) Uani 1 1 d
O3W O 0.3398(2) 0.5765(2) 0.74310(18) 0.0211(9) Uani 1 1 d
O4W O 0.2191(3) 1.3865(3) 0.67836(19) 0.0294(11) Uani 1 1 d
O5W O 0.1044(3) 0.9906(3) 0.7980(2) 0.0302(11) Uani 1 1 d
O6W O 0.0780(2) 0.8273(2) 0.84665(18) 0.0244(10) Uani 1 1 d
O7W O 0.5808(3) 1.0216(2) 0.8841(2) 0.0284(11) Uani 1 1 d
O8W O 0.3901(2) 0.8794(3) 0.9222(2) 0.0334(12) Uani 1 1 d
O9W O 0.2245(3) 0.2852(4) 0.8910(2) 0.0515(16) Uani 1 1 d
O10W O 0.3007(2) 0.5767(2) 0.87477(18) 0.0251(10) Uani 1 1 d
O11W O 0.1466(3) 0.4888(3) 0.8924(2) 0.0405(14) Uani 1 1 d
O12W O 0.1691(3) 0.5770(2) 0.6997(2) 0.0299(11) Uani 1 1 d
O13W O -0.1394(3) 1.1480(2) 0.68870(18) 0.0266(10) Uani 1 1 d
O14W O 0.0049(4) 1.2420(5) 0.9121(3) 0.096(3) Uani 1 1 d
O15W O -0.1212(4) 1.1771(3) 1.0292(3) 0.0553(17) Uani 1 1 d
O16W O 0.3537(3) 1.2219(3) 0.87563(19) 0.0329(12) Uani 1 1 d
O17W O 0.3324(2) 1.4197(2) 0.82347(18) 0.0231(10) Uani 1 1 d
O18W O 0.1575(3) 1.1567(3) 0.8642(2) 0.0375(13) Uani 1 1 d
O19W O 0.2478(3) 0.9765(3) 0.9841(2) 0.0385(13) Uani 1 1 d
O20W O 0.4764(3) 1.3124(3) 0.8720(2) 0.0368(13) Uani 1 1 d
O21W O 0.2043(3) 0.3359(3) 0.9923(2) 0.0467(14) Uani 1 1 d
O22W O 0.4876(3) 1.1438(3) 0.8146(2) 0.0482(15) Uani 1 1 d
O23W O 0.1517(4) 1.3267(4) 0.7984(2) 0.0597(18) Uani 1 1 d
O24W O 0.0651(3) 0.2877(4) 0.0159(3) 0.0541(16) Uani 1 1 d
O25W O 0.5396(4) 0.6249(4) 0.5677(3) 0.065(2) Uani 1 1 d
O26W O 0.4886(4) 0.9987(4) 0.9910(4) 0.078(2) Uani 1 1 d
O27W O -0.0203(4) 1.0837(4) 0.7984(5) 0.107(4) Uani 1 1 d
O28W O -0.0306(4) 0.9244(4) 0.7129(3) 0.067(2) Uani 1 1 d
O29W O 0.0032(4) 0.9507(5) 0.5940(3) 0.078(2) Uani 1 1 d
O30W O -0.2128(5) 1.0696(4) 0.9058(3) 0.105(4) Uani 1 1 d
O31W O 0.0767(6) 1.0720(4) 0.9371(3) 0.092(3) Uani 1 1 d
Na1 Na -0.0736(2) 1.12306(18) 0.93486(14) 0.0487(9) Uani 1 1 d

loop_
_atom_site_aniso_label
_atom_site_aniso_U_11
_atom_site_aniso_U_22
_atom_site_aniso_U_33
_atom_site_aniso_U_23
_atom_site_aniso_U_13
_atom_site_aniso_U_12
K1 0.0221(7) 0.0275(7) 0.0190(7) 0.0021(6) -0.0029(6) -0.0020(6)
K2 0.0215(7) 0.0149(6) 0.0215(7) -0.0009(5) -0.0001(5) 0.0002(5)
K3 0.0207(7) 0.0156(6) 0.0236(7) -0.0051(5) -0.0054(5) -0.0008(5)
K4 0.0359(8) 0.0209(7) 0.0275(8) -0.0041(6) 0.0033(7) -0.0006(6)
K5 0.0242(7) 0.0199(7) 0.0261(7) 0.0007(6) -0.0027(6) 0.0054(6)
K6 0.0400(9) 0.0295(8) 0.0217(7) -0.0053(6) -0.0009(7) -0.0055(7)
K7 0.0327(9) 0.0315(9) 0.0357(9) 0.0046(7) -0.0046(7) -0.0009(7)
K8 0.0377(9) 0.0406(9) 0.0258(8) -0.0026(7) 0.0006(7) -0.0131(7)
K9 0.0363(8) 0.0190(7) 0.0277(8) 0.0057(6) 0.0066(7) -0.0037(6)
K10 0.0230(7) 0.0271(8) 0.0280(8) 0.0071(6) -0.0011(6) -0.0032(6)
K11 0.0167(7) 0.0243(7) 0.0271(7) -0.0082(6) 0.0008(6) 0.0039(5)
K12 0.0223(7) 0.0295(8) 0.0271(7) 0.0010(6) -0.0005(6) 0.0011(6)
K13 0.0247(8) 0.0425(9) 0.0225(7) -0.0034(7) -0.0010(6) 0.0061(7)
K14 0.0202(7) 0.0171(6) 0.0158(6) 0.0007(5) 0.0004(5) 0.0006(5)
Nb14 0.0103(2) 0.0102(2) 0.0095(2) -0.00091(18) 0.00016(19) 0.00111(18)
O7 0.015(2) 0.014(2) 0.015(2) -0.0023(16) -0.0003(16) 0.0018(16)
Ga1 0.0118(3) 0.0086(3) 0.0106(3) -0.0003(2) -0.0003(2) 0.0003(2)
Nb1 0.0131(2) 0.0087(2) 0.0117(2) 0.00007(19) 0.0001(2) -0.00107(18)
Nb2 0.0114(2) 0.0084(2) 0.0097(2) -0.00009(18) 0.00011(19) 0.00028(18)
Nb3 0.0119(2) 0.0087(2) 0.0099(2) 0.00083(18) 0.00004(18) 0.00008(19)
Nb4 0.0134(2) 0.0098(2) 0.0113(2) -0.00110(18) 0.00113(19) -0.00108(19)
Nb5 0.0133(2) 0.0123(2) 0.0101(2) -0.00039(18) 0.00146(19) 0.00109(19)
Nb6 0.0144(2) 0.0109(2) 0.0116(2) -0.00167(19) -0.0010(2) -0.00104(19)
Nb7 0.0119(2) 0.0094(2) 0.0096(2) -0.00068(18) 0.00018(19) 0.00006(18)
Nb8 0.0102(2) 0.0084(2) 0.0108(2) 0.00003(18) 0.00080(19) -0.00064(18)
Nb9 0.0199(3) 0.0087(2) 0.0140(2) -0.00061(19) -0.0001(2) -0.0015(2)
Nb10 0.0146(3) 0.0128(2) 0.0137(3) -0.0017(2) 0.0000(2) -0.0037(2)
Nb11 0.0106(2) 0.0119(2) 0.0110(2) -0.00071(19) -0.00066(19) 0.00139(19)
Nb12 0.0116(2) 0.0105(2) 0.0121(2) -0.00069(18) 0.0006(2) -0.00070(18)
Nb13 0.0168(3) 0.0131(2) 0.0127(2) 0.00033(19) 0.0021(2) -0.0039(2)
Nb15 0.0116(2) 0.0085(2) 0.0114(2) -0.00123(18) 0.00121(19) 0.00057(18)
Nb16 0.0129(2) 0.0090(2) 0.0108(2) 0.00060(19) 0.00091(19) -0.00024(18)
Nb17 0.0112(2) 0.0089(2) 0.0124(2) 0.00057(18) -0.00027(19) 0.00054(18)
Nb18 0.0159(3) 0.0100(2) 0.0132(2) -0.00116(19) 0.0012(2) 0.00234(19)
O1 0.017(2) 0.013(2) 0.012(2) -0.0004(15) 0.0009(16) 0.0013(16)
O2 0.016(2) 0.0096(19) 0.016(2) -0.0028(16) 0.0021(17) 0.0025(16)
O3 0.016(2) 0.0094(19) 0.0085(19) 0.0014(14) 0.0005(15) 0.0016(15)
O4 0.0116(19) 0.0089(18) 0.0146(19) 0.0000(15) -0.0006(15) 0.0007(15)
O5 0.017(2) 0.0085(18) 0.014(2) -0.0007(15) 0.0022(16) 0.0001(16)
O6 0.0090(19) 0.0133(19) 0.017(2) -0.0007(16) 0.0006(15) 0.0031(15)
O8 0.013(2) 0.0128(19) 0.0114(19) -0.0022(15) -0.0012(15) -0.0011(16)
O9 0.0131(19) 0.013(2) 0.017(2) 0.0001(16) 0.0041(16) 0.0016(16)
O10 0.019(2) 0.014(2) 0.015(2) -0.0019(16) 0.0015(17) 0.0018(17)
O11 0.017(2) 0.014(2) 0.016(2) 0.0013(16) 0.0012(17) 0.0033(17)
O12 0.027(2) 0.019(2) 0.021(2) 0.0014(18) 0.0033(19) 0.0086(19)
O13 0.021(2) 0.021(2) 0.015(2) 0.0036(17) 0.0058(17) 0.0013(18)
O14 0.017(2) 0.017(2) 0.0099(19) -0.0014(16) -0.0010(16) 0.0007(16)
O15 0.023(2) 0.021(2) 0.017(2) 0.0050(18) 0.0045(18) -0.0080(18)
O16 0.029(2) 0.014(2) 0.030(3) -0.0019(19) -0.007(2) -0.0004(19)
O17 0.022(2) 0.0107(19) 0.013(2) -0.0001(16) -0.0017(17) -0.0013(16)
O18 0.020(2) 0.015(2) 0.014(2) 0.0004(16) 0.0019(17) -0.0048(17)
O19 0.020(2) 0.023(2) 0.021(2) -0.0031(18) -0.0009(18) -0.0074(19)
O20 0.025(2) 0.017(2) 0.013(2) -0.0001(16) 0.0019(18) -0.0037(18)
O21 0.028(2) 0.012(2) 0.013(2) -0.0019(16) -0.0016(17) -0.0033(17)
O22 0.015(2) 0.016(2) 0.016(2) 0.0005(16) 0.0037(16) 0.0006(16)
O23 0.015(2) 0.015(2) 0.018(2) 0.0012(17) -0.0004(17) -0.0013(16)
O24 0.020(2) 0.014(2) 0.012(2) 0.0013(16) -0.0025(16) -0.0021(17)
O25 0.017(2) 0.0117(19) 0.0108(19) -0.0007(15) -0.0004(16) -0.0013(16)
O26 0.014(2) 0.0118(19) 0.0133(19) -0.0005(15) 0.0018(16) -0.0018(16)
O27 0.015(2) 0.0095(19) 0.0134(19) 0.0002(15) -0.0031(16) -0.0008(15)
O28 0.015(2) 0.014(2) 0.016(2) 0.0004(16) -0.0003(16) 0.0022(16)
O29 0.018(2) 0.0063(18) 0.016(2) -0.0025(15) -0.0016(17) 0.0007(15)
O30 0.019(2) 0.0115(19) 0.0115(19) -0.0010(15) -0.0024(16) -0.0032(16)
O31 0.015(2) 0.015(2) 0.015(2) 0.0003(16) 0.0004(16) 0.0000(16)
O32 0.018(2) 0.016(2) 0.013(2) 0.0012(16) 0.0055(17) -0.0021(17)
O33 0.017(2) 0.019(2) 0.0112(19) 0.0009(16) -0.0006(16) 0.0013(17)
O34 0.014(2) 0.0124(19) 0.015(2) 0.0022(16) -0.0028(16) 0.0027(16)
O35 0.013(2) 0.0094(19) 0.019(2) -0.0006(16) 0.0037(16) -0.0002(15)
O36 0.0103(19) 0.0094(19) 0.0096(19) 0.0005(15) -0.0020(15) -0.0006(15)
O37 0.015(2) 0.012(2) 0.020(2) -0.0035(16) 0.0044(17) 0.0008(16)
O38 0.015(2) 0.012(2) 0.016(2) 0.0033(16) -0.0013(16) 0.0008(16)
O39 0.013(2) 0.015(2) 0.0109(19) 0.0006(16) -0.0015(16) 0.0000(16)
O40 0.012(2) 0.017(2) 0.017(2) 0.0018(16) -0.0003(16) -0.0020(16)
O41 0.015(2) 0.0105(19) 0.014(2) -0.0022(16) 0.0000(16) -0.0017(15)
O42 0.013(2) 0.0125(19) 0.0101(18) -0.0016(15) -0.0001(15) 0.0000(15)
O43 0.016(2) 0.0111(19) 0.0120(19) -0.0013(15) -0.0012(16) -0.0003(16)
O44 0.0132(19) 0.0081(18) 0.0108(18) -0.0011(14) 0.0004(15) 0.0000(15)
O45 0.019(2) 0.0090(18) 0.0100(19) -0.0006(15) -0.0011(16) -0.0018(16)
O46 0.0134(19) 0.0120(19) 0.0132(19) 0.0016(15) 0.0003(16) -0.0011(15)
O47 0.020(2) 0.011(2) 0.016(2) 0.0016(16) 0.0001(17) -0.0007(16)
O48 0.019(2) 0.018(2) 0.020(2) 0.0032(18) -0.0041(18) 0.0044(17)
O49 0.018(2) 0.012(2) 0.016(2) -0.0022(16) 0.0035(17) -0.0007(16)
O50 0.015(2) 0.011(2) 0.017(2) 0.0004(16) -0.0020(16) -0.0006(16)
O51 0.015(2) 0.0105(19) 0.014(2) 0.0009(15) 0.0018(16) 0.0005(16)
O52 0.021(2) 0.020(2) 0.018(2) -0.0014(17) -0.0060(18) -0.0005(18)
O53 0.017(2) 0.0108(19) 0.0126(19) -0.0036(15) 0.0026(16) -0.0027(16)
O54 0.016(2) 0.014(2) 0.0120(19) -0.0009(15) 0.0005(16) -0.0014(16)
O1W 0.030(3) 0.043(3) 0.037(3) -0.014(2) -0.005(2) 0.006(2)
O2W 0.016(2) 0.045(3) 0.029(3) 0.010(2) -0.001(2) -0.003(2)
O3W 0.016(2) 0.020(2) 0.027(2) -0.0012(18) -0.0021(18) 0.0011(18)
O4W 0.028(3) 0.032(3) 0.027(3) 0.003(2) 0.004(2) 0.004(2)
O5W 0.034(3) 0.026(3) 0.031(3) -0.003(2) 0.010(2) -0.006(2)
O6W 0.029(2) 0.025(2) 0.019(2) 0.0037(19) 0.0046(19) 0.002(2)
O7W 0.028(3) 0.018(2) 0.039(3) 0.004(2) -0.008(2) 0.0001(19)
O8W 0.020(2) 0.044(3) 0.036(3) 0.020(2) -0.001(2) -0.002(2)
O9W 0.039(3) 0.079(5) 0.037(3) -0.012(3) 0.001(3) -0.002(3)
O10W 0.021(2) 0.029(2) 0.025(2) -0.0091(19) 0.004(2) -0.003(2)
O11W 0.048(3) 0.033(3) 0.040(3) -0.017(2) 0.021(3) -0.011(2)
O12W 0.037(3) 0.021(2) 0.032(3) -0.002(2) 0.000(2) -0.002(2)
O13W 0.030(3) 0.026(3) 0.024(2) 0.006(2) 0.003(2) -0.004(2)
O14W 0.088(6) 0.166(9) 0.033(4) -0.001(5) 0.004(4) 0.093(6)
O15W 0.078(5) 0.036(3) 0.052(4) 0.008(3) 0.013(3) 0.013(3)
O16W 0.046(3) 0.032(3) 0.021(2) -0.004(2) -0.005(2) -0.010(2)
O17W 0.022(2) 0.022(2) 0.025(2) -0.0051(19) 0.0042(19) 0.0017(19)
O18W 0.040(3) 0.047(3) 0.025(3) -0.009(2) 0.007(2) 0.006(3)
O19W 0.043(3) 0.026(3) 0.047(3) -0.004(2) 0.017(3) -0.004(2)
O20W 0.032(3) 0.020(3) 0.059(4) 0.010(2) -0.008(3) -0.007(2)
O21W 0.057(4) 0.049(3) 0.034(3) 0.007(3) -0.002(3) 0.005(3)
O22W 0.050(4) 0.050(4) 0.044(3) -0.003(3) 0.003(3) 0.013(3)
O23W 0.074(5) 0.074(5) 0.031(3) -0.010(3) 0.008(3) 0.014(4)
O24W 0.050(4) 0.070(4) 0.042(3) 0.011(3) -0.006(3) -0.003(3)
O25W 0.074(5) 0.067(5) 0.054(4) 0.008(4) 0.000(4) -0.036(4)
O26W 0.073(5) 0.041(4) 0.121(7) 0.035(4) 0.033(5) 0.008(4)
O27W 0.035(4) 0.033(4) 0.252(12) 0.011(6) 0.004(6) -0.006(3)
O28W 0.106(6) 0.052(4) 0.042(4) 0.015(3) 0.019(4) 0.007(4)
O29W 0.052(4) 0.099(6) 0.082(5) -0.031(5) 0.001(4) 0.017(4)
O30W 0.140(8) 0.095(6) 0.080(5) 0.065(5) 0.078(6) 0.084(6)
O31W 0.180(9) 0.054(4) 0.042(4) 0.007(3) -0.013(5) -0.055(5)
Na1 0.069(2) 0.0373(17) 0.0400(18) -0.0017(15) 0.0262(17) -0.0061(17)

loop_
_atom_type_symbol
_atom_type_description
_atom_type_scat_dispersion_real
_atom_type_scat_dispersion_imag
_atom_type_scat_source
O O 0.0106 0.0060 'International Tables Vol C Tables 4.2.6.8 and 6.1.1.4'
K K 0.2009 0.2494 'International Tables Vol C Tables 4.2.6.8 and 6.1.1.4'
Ga Ga 0.2307 1.6083 'International Tables Vol C Tables 4.2.6.8 and 6.1.1.4'
Nb Nb -2.0727 0.6215 'International Tables Vol C Tables 4.2.6.8 and 6.1.1.4'
Na Na 0.0362 0.0249 'International Tables Vol C Tables 4.2.6.8 and 6.1.1.4'
H H 0.0000 0.0000 'International Tables Vol C Tables 4.2.6.8 and 6.1.1.4'

loop_
_geom_angle_atom_site_label_1
_geom_angle_atom_site_label_2
_geom_angle_atom_site_label_3
_geom_angle
_geom_angle_site_symmetry_1
_geom_angle_site_symmetry_3
O32 K1 O7W 150.64(15) 2_574 .
O32 K1 O8W 72.13(14) 2_574 .
O7W K1 O8W 107.45(14) . .
O32 K1 O37 70.22(12) 2_574 2_574
O7W K1 O37 87.52(14) . 2_574
O8W K1 O37 123.34(15) . 2_574
O32 K1 O43 66.32(12) 2_574 2_574
O7W K1 O43 119.05(13) . 2_574
O8W K1 O43 133.43(14) . 2_574
O37 K1 O43 59.73(11) 2_574 2_574
O32 K1 O54 67.38(12) 2_574 2_574
O7W K1 O54 141.53(13) . 2_574
O8W K1 O54 87.12(13) . 2_574
O37 K1 O54 114.41(12) 2_574 2_574
O43 K1 O54 58.35(11) 2_574 2_574
O32 K1 O49 78.43(12) 2_574 4_567
O7W K1 O49 74.44(12) . 4_567
O8W K1 O49 68.88(13) . 4_567
O37 K1 O49 63.28(11) 2_574 4_567
O43 K1 O49 119.94(12) 2_574 4_567
O54 K1 O49 143.06(12) 2_574 4_567
O32 K1 O22W 128.26(14) 2_574 .
O7W K1 O22W 66.28(14) . .
O8W K1 O22W 150.22(16) . .
O37 K1 O22W 86.17(14) 2_574 .
O43 K1 O22W 62.01(13) 2_574 .
O54 K1 O22W 83.30(13) 2_574 .
O49 K1 O22W 130.89(14) 4_567 .
O32 K1 Nb15 67.18(9) 2_574 2_574
O7W K1 Nb15 101.72(11) . 2_574
O8W K1 Nb15 137.26(12) . 2_574
O37 K1 Nb15 27.86(8) 2_574 2_574
O43 K1 Nb15 32.03(8) 2_574 2_574
O54 K1 Nb15 89.04(8) 2_574 2_574
O49 K1 Nb15 90.34(9) 4_567 2_574
O22W K1 Nb15 70.84(11) . 2_574
O32 K1 Nb7 64.89(9) 2_574 2_574
O7W K1 Nb7 135.73(10) . 2_574
O8W K1 Nb7 111.19(10) . 2_574
O37 K1 Nb7 88.88(9) 2_574 2_574
O43 K1 Nb7 30.61(8) 2_574 2_574
O54 K1 Nb7 27.82(7) 2_574 2_574
O49 K1 Nb7 140.10(9) 4_567 2_574
O22W K1 Nb7 69.46(11) . 2_574
Nb15 K1 Nb7 62.02(2) 2_574 2_574
O32 K1 K2 105.33(10) 2_574 3_646
O7W K1 K2 46.85(11) . 3_646
O8W K1 K2 113.68(11) . 3_646
O37 K1 K2 43.67(9) 2_574 3_646
O43 K1 K2 97.09(9) 2_574 3_646
O54 K1 K2 155.43(9) 2_574 3_646
O49 K1 K2 47.17(8) 4_567 3_646
O22W K1 K2 83.98(11) . 3_646
Nb15 K1 K2 66.91(3) 2_574 3_646
Nb7 K1 K2 127.61(4) 2_574 3_646
O32 K1 Nb4 14.82(9) 2_574 2_574
O7W K1 Nb4 150.29(11) . 2_574
O8W K1 Nb4 86.42(11) . 2_574
O37 K1 Nb4 63.20(9) 2_574 2_574
O43 K1 Nb4 51.58(8) 2_574 2_574
O54 K1 Nb4 63.00(8) 2_574 2_574
O49 K1 Nb4 87.04(8) 4_567 2_574
O22W K1 Nb4 113.59(11) . 2_574
Nb15 K1 Nb4 54.51(2) 2_574 2_574
Nb7 K1 Nb4 53.87(2) 2_574 2_574
K2 K1 Nb4 103.66(4) 3_646 2_574
O37 K2 O47 79.99(13) 4_577 2_574
O37 K2 O7W 89.90(14) 4_577 3_656
O47 K2 O7W 147.59(14) 2_574 3_656
O37 K2 O3W 85.96(13) 4_577 1_565
O47 K2 O3W 130.08(13) 2_574 1_565
O7W K2 O3W 79.07(13) 3_656 1_565
O37 K2 O4W 155.65(14) 4_577 .
O47 K2 O4W 76.54(13) 2_574 .
O7W K2 O4W 113.54(14) 3_656 .
O3W K2 O4W 104.24(14) 1_565 .
O37 K2 O49 67.03(12) 4_577 2_574
O47 K2 O49 71.69(12) 2_574 2_574
O7W K2 O49 76.00(13) 3_656 2_574
O3W K2 O49 142.84(13) 1_565 2_574
O4W K2 O49 110.79(13) . 2_574
O37 K2 O51 119.61(13) 4_577 2_574
O47 K2 O51 102.02(12) 2_574 2_574
O7W K2 O51 56.74(12) 3_656 2_574
O3W K2 O51 126.21(13) 1_565 2_574
O4W K2 O51 72.25(13) . 2_574
O49 K2 O51 57.41(11) 2_574 2_574
O37 K2 O17W 71.80(13) 4_577 .
O47 K2 O17W 57.02(12) 2_574 .
O7W K2 O17W 147.40(13) 3_656 .
O3W K2 O17W 73.07(12) 1_565 .
O4W K2 O17W 89.82(13) . .
O49 K2 O17W 118.08(12) 2_574 .
O51 K2 O17W 155.85(12) 2_574 .
O37 K2 Nb16 95.41(9) 4_577 2_574
O47 K2 Nb16 75.72(9) 2_574 2_574
O7W K2 Nb16 74.69(10) 3_656 2_574
O3W K2 Nb16 153.72(10) 1_565 2_574
O4W K2 Nb16 85.12(10) . 2_574
O49 K2 Nb16 28.38(8) 2_574 2_574
O51 K2 Nb16 33.01(8) 2_574 2_574
O17W K2 Nb16 132.26(9) . 2_574
O37 K2 K12 108.19(10) 4_577 1_565
O47 K2 K12 91.57(10) 2_574 1_565
O7W K2 K12 120.82(10) 3_656 1_565
O3W K2 K12 48.33(9) 1_565 1_565
O4W K2 K12 66.35(10) . 1_565
O49 K2 K12 163.03(9) 2_574 1_565
O51 K2 K12 131.78(9) 2_574 1_565
O17W K2 K12 46.81(9) . 1_565
Nb16 K2 K12 150.93(5) 2_574 1_565
O37 K2 K1 47.01(9) 4_577 3_656
O47 K2 K1 110.40(10) 2_574 3_656
O7W K2 K1 46.02(10) 3_656 3_656
O3W K2 K1 92.83(10) 1_565 3_656
O4W K2 K1 150.64(11) . 3_656
O49 K2 K1 50.14(9) 2_574 3_656
O51 K2 K1 78.39(8) 2_574 3_656
O17W K2 K1 118.27(9) . 3_656
Nb16 K2 K1 69.94(3) 2_574 3_656
K12 K2 K1 138.99(5) 1_565 3_656
O37 K2 Nb3 94.60(9) 4_577 2_574
O47 K2 Nb3 22.00(8) 2_574 2_574
O7W K2 Nb3 132.38(10) 3_656 2_574
O3W K2 Nb3 148.50(10) 1_565 2_574
O4W K2 Nb3 65.10(10) . 2_574
O49 K2 Nb3 62.70(8) 2_574 2_574
O51 K2 Nb3 80.53(8) 2_574 2_574
O17W K2 Nb3 77.21(9) . 2_574
Nb16 K2 Nb3 57.69(2) 2_574 2_574
K12 K2 Nb3 102.58(4) 1_565 2_574
K1 K2 Nb3 110.51(4) 3_656 2_574
O37 K3 O49 68.88(12) 4_577 2_574
O37 K3 O41 126.38(13) 4_577 2_574
O49 K3 O41 68.43(12) 2_574 2_574
O37 K3 O29 104.23(12) 4_577 4_577
O49 K3 O29 130.02(13) 2_574 4_577
O41 K3 O29 127.94(12) 2_574 4_577
O37 K3 O40 127.03(13) 4_577 2_574
O49 K3 O40 68.53(12) 2_574 2_574
O41 K3 O40 60.43(12) 2_574 2_574
O29 K3 O40 80.97(12) 4_577 2_574
O37 K3 O47 76.25(12) 4_577 2_574
O49 K3 O47 70.88(12) 2_574 2_574
O41 K3 O47 60.15(12) 2_574 2_574
O29 K3 O47 158.32(13) 4_577 2_574
O40 K3 O47 116.50(12) 2_574 2_574
O37 K3 O20W 81.31(13) 4_577 .
O49 K3 O20W 140.17(14) 2_574 .
O41 K3 O20W 114.26(13) 2_574 .
O29 K3 O20W 81.70(13) 4_577 .
O40 K3 O20W 149.77(13) 2_574 .
O47 K3 O20W 76.94(13) 2_574 .
O37 K3 O32 66.18(12) 4_577 4_577
O49 K3 O32 76.24(12) 2_574 4_577
O41 K3 O32 129.89(12) 2_574 4_577
O29 K3 O32 57.44(11) 4_577 4_577
O40 K3 O32 74.31(11) 2_574 4_577
O47 K3 O32 136.85(12) 2_574 4_577
O20W K3 O32 115.67(12) . 4_577
O37 K3 O22W 145.00(14) 4_577 .
O49 K3 O22W 132.60(14) 2_574 .
O41 K3 O22W 64.16(14) 2_574 .
O29 K3 O22W 82.13(14) 4_577 .
O40 K3 O22W 87.82(13) 2_574 .
O47 K3 O22W 85.67(14) 2_574 .
O20W K3 O22W 65.37(14) . .
O32 K3 O22W 137.47(14) 4_577 .
O37 K3 Nb4 74.49(9) 4_577 4_577
O49 K3 Nb4 105.09(9) 2_574 4_577
O41 K3 Nb4 147.97(10) 2_574 4_577
O29 K3 Nb4 32.99(8) 4_577 4_577
O40 K3 Nb4 87.75(9) 2_574 4_577
O47 K3 Nb4 149.71(9) 2_574 4_577
O20W K3 Nb4 91.04(10) . 4_577
O32 K3 Nb4 29.02(7) 4_577 4_577
O22W K3 Nb4 114.71(12) . 4_577
O37 K3 Nb8 137.56(10) 4_577 2_574
O49 K3 Nb8 68.70(9) 2_574 2_574
O41 K3 Nb8 32.12(8) 2_574 2_574
O29 K3 Nb8 101.70(9) 4_577 2_574
O40 K3 Nb8 28.74(8) 2_574 2_574
O47 K3 Nb8 91.20(8) 2_574 2_574
O20W K3 Nb8 135.71(10) . 2_574
O32 K3 Nb8 102.20(8) 4_577 2_574
O22W K3 Nb8 71.35(11) . 2_574
Nb4 K3 Nb8 115.85(4) 4_577 2_574
O37 K3 Nb3 101.66(9) 4_577 2_574
O49 K3 Nb3 68.62(9) 2_574 2_574
O41 K3 Nb3 31.75(8) 2_574 2_574
O29 K3 Nb3 152.54(9) 4_577 2_574
O40 K3 Nb3 90.71(9) 2_574 2_574
O47 K3 Nb3 28.55(8) 2_574 2_574
O20W K3 Nb3 93.39(10) . 2_574
O32 K3 Nb3 144.80(9) 4_577 2_574
O22W K3 Nb3 71.37(11) . 2_574
Nb4 K3 Nb3 173.64(5) 4_577 2_574
Nb8 K3 Nb3 63.47(2) 2_574 2_574
O12 K4 O15W 112.22(17) . 4_567
O12 K4 O21W 83.20(16) . .
O15W K4 O21W 71.22(18) 4_567 .
O12 K4 O17W 149.38(14) . 1_545
O15W K4 O17W 93.17(17) 4_567 1_545
O21W K4 O17W 122.58(15) . 1_545
O12 K4 O48 78.69(13) . 4_567
O15W K4 O48 64.29(15) 4_567 4_567
O21W K4 O48 119.95(15) . 4_567
O17W K4 O48 98.65(13) 1_545 4_567
O12 K4 O10W 82.61(13) . .
O15W K4 O10W 141.01(17) 4_567 .
O21W K4 O10W 147.77(16) . .
O17W K4 O10W 66.78(13) 1_545 .
O48 K4 O10W 85.20(13) 4_567 .
O12 K4 O11W 80.88(14) . .
O15W K4 O11W 148.44(17) 4_567 .
O21W K4 O11W 82.62(16) . .
O17W K4 O11W 86.13(14) 1_545 .
O48 K4 O11W 147.02(14) 4_567 .
O10W K4 O11W 66.64(14) . .
O12 K4 O9W 132.07(15) . .
O15W K4 O9W 70.62(17) 4_567 .
O21W K4 O9W 51.27(16) . .
O17W K4 O9W 71.33(14) 1_545 .
O48 K4 O9W 133.18(15) 4_567 .
O10W K4 O9W 126.72(15) . .
O11W K4 O9W 79.36(15) . .
O12 K4 K12 110.40(10) . .
O15W K4 K12 137.27(14) 4_567 .
O21W K4 K12 117.32(13) . .
O17W K4 K12 45.54(9) 1_545 .
O48 K4 K12 122.68(9) 4_567 .
O10W K4 K12 43.71(9) . .
O11W K4 K12 43.94(10) . .
O9W K4 K12 83.33(12) . .
O12 K4 Nb17 93.43(11) . 4_567
O15W K4 Nb17 74.33(14) 4_567 4_567
O21W K4 Nb17 140.98(13) . 4_567
O17W K4 Nb17 76.67(10) 1_545 4_567
O48 K4 Nb17 23.58(8) 4_567 4_567
O10W K4 Nb17 68.76(9) . 4_567
O11W K4 Nb17 135.40(11) . 4_567
O9W K4 Nb17 130.28(11) . 4_567
K12 K4 Nb17 100.35(4) . 4_567
O12 K4 Nb18 18.91(9) . .
O15W K4 Nb18 130.89(14) 4_567 .
O21W K4 Nb18 93.30(13) . .
O17W K4 Nb18 131.92(10) 1_545 .
O48 K4 Nb18 87.27(9) 4_567 .
O10W K4 Nb18 66.27(9) . .
O11W K4 Nb18 66.34(10) . .
O9W K4 Nb18 134.07(11) . .
K12 K4 Nb18 91.55(4) . .
Nb17 K4 Nb18 95.58(3) 4_567 .
O12 K4 Na1 75.42(11) . 4_567
O15W K4 Na1 38.96(14) 4_567 4_567
O21W K4 Na1 78.19(13) . 4_567
O17W K4 Na1 122.61(11) 1_545 4_567
O48 K4 Na1 41.92(10) 4_567 4_567
O10W K4 Na1 125.31(11) . 4_567
O11W K4 Na1 150.97(12) . 4_567
O9W K4 Na1 104.46(12) . 4_567
K12 K4 Na1 163.52(7) . 4_567
Nb17 K4 Na1 63.46(6) 4_567 4_567
Nb18 K4 Na1 93.09(6) . 4_567
O33 K5 O1W 103.71(15) 2_574 .
O33 K5 O6W 99.11(13) 2_574 3_556
O1W K5 O6W 70.60(14) . 3_556
O33 K5 O7 61.87(12) 2_574 2_574
O1W K5 O7 119.37(14) . 2_574
O6W K5 O7 159.43(14) 3_556 2_574
O33 K5 O52 74.75(12) 2_574 3_556
O1W K5 O52 163.28(15) . 3_556
O6W K5 O52 93.04(13) 3_556 3_556
O7 K5 O52 75.08(12) 2_574 3_556
O33 K5 O1 133.12(13) 2_574 3_556
O1W K5 O1 114.29(14) . 3_556
O6W K5 O1 70.57(12) 3_556 3_556
O7 K5 O1 115.58(12) 2_574 3_556
O52 K5 O1 60.87(11) 3_556 3_556
O33 K5 O2W 157.88(13) 2_574 .
O1W K5 O2W 69.00(16) . .
O6W K5 O2W 97.89(14) 3_556 .
O7 K5 O2W 102.52(13) 2_574 .
O52 K5 O2W 118.34(14) 3_556 .
O1 K5 O2W 66.46(12) 3_556 .
O33 K5 K8 140.36(10) 2_574 3_556
O1W K5 K8 48.84(11) . 3_556
O6W K5 K8 49.10(10) 3_556 3_556
O7 K5 K8 151.33(10) 2_574 3_556
O52 K5 K8 122.48(10) 3_556 3_556
O1 K5 K8 65.61(8) 3_556 3_556
O2W K5 K8 50.14(10) . 3_556
O33 K5 Nb11 28.03(8) 2_574 2_574
O1W K5 Nb11 107.46(12) . 2_574
O6W K5 Nb11 126.93(10) 3_556 2_574
O7 K5 Nb11 35.23(8) 2_574 2_574
O52 K5 Nb11 79.23(9) 3_556 2_574
O1 K5 Nb11 138.24(9) 3_556 2_574
O2W K5 Nb11 132.12(10) . 2_574
K8 K5 Nb11 156.04(5) 3_556 2_574
O33 K5 Nb6 99.19(9) 2_574 3_556
O1W K5 Nb6 141.10(12) . 3_556
O6W K5 Nb6 75.06(10) 3_556 3_556
O7 K5 Nb6 99.10(9) 2_574 3_556
O52 K5 Nb6 28.34(8) 3_556 3_556
O1 K5 Nb6 34.15(8) 3_556 3_556
O2W K5 Nb6 98.78(10) . 3_556
K8 K5 Nb6 94.37(4) 3_556 3_556
Nb11 K5 Nb6 107.53(4) 2_574 3_556
O33 K5 Nb14 85.92(9) 2_574 2_574
O1W K5 Nb14 107.18(12) . 2_574
O6W K5 Nb14 174.83(11) 3_556 2_574
O7 K5 Nb14 25.70(8) 2_574 2_574
O52 K5 Nb14 89.41(9) 3_556 2_574
O1 K5 Nb14 106.83(9) 3_556 2_574
O2W K5 Nb14 76.94(10) . 2_574
K8 K5 Nb14 125.86(5) 3_556 2_574
Nb11 K5 Nb14 58.03(2) 2_574 2_574
Nb6 K5 Nb14 105.42(4) 3_556 2_574
O33 K5 K11 134.38(10) 2_574 2_574
O1W K5 K11 116.42(13) . 2_574
O6W K5 K11 113.54(10) 3_556 2_574
O7 K5 K11 79.38(9) 2_574 2_574
O52 K5 K11 72.63(9) 3_556 2_574
O1 K5 K11 45.31(8) 3_556 2_574
O2W K5 K11 47.43(11) . 2_574
K8 K5 K11 84.74(4) 3_556 2_574
Nb11 K5 K11 113.71(4) 2_574 2_574
Nb6 K5 K11 62.38(3) 3_556 2_574
Nb14 K5 K11 62.92(3) 2_574 2_574
O54 K6 O19W 91.26(14) 2_574 .
O54 K6 O15 139.65(14) 2_574 .
O19W K6 O15 102.99(15) . .
O54 K6 O30 153.45(13) 2_574 .
O19W K6 O30 64.25(13) . .
O15 K6 O30 61.20(12) . .
O54 K6 O18W 77.16(13) 2_574 .
O19W K6 O18W 113.61(18) . .
O15 K6 O18W 127.52(15) . .
O30 K6 O18W 102.41(13) . .
O54 K6 O16W 85.12(13) 2_574 .
O19W K6 O16W 162.08(17) . .
O15 K6 O16W 69.79(13) . .
O30 K6 O16W 121.34(13) . .
O18W K6 O16W 82.73(16) . .
O54 K6 Nb13 159.88(10) 2_574 .
O19W K6 Nb13 82.22(12) . .
O15 K6 Nb13 28.03(8) . .
O30 K6 Nb13 33.52(8) . .
O18W K6 Nb13 122.89(11) . .
O16W K6 Nb13 95.23(10) . .
O54 K6 Nb7 18.74(8) 2_574 2_574
O19W K6 Nb7 109.41(12) . 2_574
O15 K6 Nb7 133.93(10) . 2_574
O30 K6 Nb7 164.43(9) . 2_574
O18W K6 Nb7 66.18(10) . 2_574
O16W K6 Nb7 69.35(10) . 2_574
Nb13 K6 Nb7 161.89(5) . 2_574
O54 K6 K9 39.40(9) 2_574 .
O19W K6 K9 55.15(12) . .
O15 K6 K9 150.91(11) . .
O30 K6 K9 114.05(9) . .
O18W K6 K9 81.34(11) . .
O16W K6 K9 124.39(10) . .
Nb13 K6 K9 137.32(5) . .
Nb7 K6 K9 55.45(3) 2_574 .
O54 K6 K1 42.03(9) 2_574 .
O19W K6 K1 84.71(11) . .
O15 K6 K1 101.26(10) . .
O30 K6 K1 136.81(9) . .
O18W K6 K1 117.82(11) . .
O16W K6 K1 80.85(11) . .
Nb13 K6 K1 118.08(5) . .
Nb7 K6 K1 51.87(3) 2_574 .
K9 K6 K1 61.26(4) . .
O54 K6 K7 94.33(9) 2_574 .
O19W K6 K7 34.12(12) . .
O15 K6 K7 78.86(10) . .
O30 K6 K7 71.48(9) . .
O18W K6 K7 147.25(13) . .
O16W K6 K7 128.56(12) . .
Nb13 K6 K7 69.72(3) . .
Nb7 K6 K7 111.89(4) 2_574 .
K9 K6 K7 72.82(4) . .
K1 K6 K7 66.27(4) . .
O52 K7 O19W 175.33(15) 4_567 .
O52 K7 O26W 76.47(18) 4_567 .
O19W K7 O26W 105.49(19) . .
O52 K7 O8W 99.79(14) 4_567 .
O19W K7 O8W 77.08(15) . .
O26W K7 O8W 71.1(2) . .
O52 K7 O8 99.68(13) 4_567 .
O19W K7 O8 75.99(13) . .
O26W K7 O8 137.5(2) . .
O8W K7 O8 67.90(13) . .
O52 K7 O22 110.42(13) 4_567 .
O19W K7 O22 74.19(13) . .
O26W K7 O22 80.06(18) . .
O8W K7 O22 131.55(14) . .
O8 K7 O22 137.49(12) . .
O52 K7 O28 77.29(12) 4_567 .
O19W K7 O28 105.40(14) . .
O26W K7 O28 114.1(2) . .
O8W K7 O28 172.82(14) . .
O8 K7 O28 105.91(12) . .
O22 K7 O28 55.43(11) . .
O52 K7 O7 71.92(12) 4_567 .
O19W K7 O7 106.45(14) . .
O26W K7 O7 147.91(19) . .
O8W K7 O7 119.44(14) . .
O8 K7 O7 55.67(11) . .
O22 K7 O7 105.78(12) . .
O28 K7 O7 53.49(11) . .
O52 K7 Nb14 92.73(10) 4_567 .
O19W K7 Nb14 84.31(11) . .
O26W K7 Nb14 162.28(16) . .
O8W K7 Nb14 97.50(11) . .
O8 K7 Nb14 29.70(7) . .
O22 K7 Nb14 117.21(9) . .
O28 K7 Nb14 76.22(8) . .
O7 K7 Nb14 28.53(8) . .
O52 K7 Nb12 100.32(10) 4_567 .
O19W K7 Nb12 83.38(11) . .
O26W K7 Nb12 104.32(18) . .
O8W K7 Nb12 157.60(11) . .
O8 K7 Nb12 117.88(9) . .
O22 K7 Nb12 29.31(8) . .
O28 K7 Nb12 28.32(7) . .
O7 K7 Nb12 76.49(8) . .
Nb14 K7 Nb12 91.29(4) . .
O52 K7 Nb6 22.80(8) 4_567 4_567
O19W K7 Nb6 154.73(12) . 4_567
O26W K7 Nb6 63.64(14) . 4_567
O8W K7 Nb6 77.75(10) . 4_567
O8 K7 Nb6 96.61(9) . 4_567
O22 K7 Nb6 122.53(9) . 4_567
O28 K7 Nb6 99.86(8) . 4_567
O7 K7 Nb6 87.98(8) . 4_567
Nb14 K7 Nb6 101.28(4) . 4_567
Nb12 K7 Nb6 120.73(4) . 4_567
O52 K7 K10 39.24(9) 4_567 2_575
O19W K7 K10 144.94(12) . 2_575
O26W K7 K10 79.42(19) . 2_575
O8W K7 K10 135.03(11) . 2_575
O8 K7 K10 124.01(9) . 2_575
O22 K7 K10 72.57(9) . 2_575
O28 K7 K10 44.85(8) . 2_575
O7 K7 K10 72.73(8) . 2_575
Nb14 K7 K10 101.20(4) . 2_575
Nb12 K7 K10 62.06(3) . 2_575
Nb6 K7 K10 58.70(3) 4_567 2_575
O31W K8 O1W 132.2(2) . 3_546
O31W K8 O6W 140.5(3) . .
O1W K8 O6W 72.91(16) 3_546 .
O31W K8 O2W 113.5(2) . 3_546
O1W K8 O2W 71.96(15) 3_546 3_546
O6W K8 O2W 102.68(15) . 3_546
O31W K8 O2 74.41(17) . .
O1W K8 O2 138.97(15) 3_546 .
O6W K8 O2 106.93(13) . .
O2W K8 O2 68.10(13) 3_546 .
O31W K8 O5W 84.3(2) . .
O1W K8 O5W 78.27(15) 3_546 .
O6W K8 O5W 70.73(14) . .
O2W K8 O5W 150.06(15) 3_546 .
O2 K8 O5W 141.76(14) . .
O31W K8 O5 94.8(2) . .
O1W K8 O5 131.46(15) 3_546 .
O6W K8 O5 60.89(12) . .
O2W K8 O5 103.23(13) 3_546 .
O2 K8 O5 53.18(10) . .
O5W K8 O5 98.68(13) . .
O31W K8 K5 166.5(2) . 3_546
O1W K8 K5 50.83(12) 3_546 3_546
O6W K8 K5 50.90(10) . 3_546
O2W K8 K5 53.26(10) 3_546 3_546
O2 K8 K5 96.08(9) . 3_546
O5W K8 K5 108.72(11) . 3_546
O5 K8 K5 86.70(8) . 3_546
O31W K8 Nb2 96.11(17) . .
O1W K8 Nb2 129.03(12) 3_546 .
O6W K8 Nb2 78.41(10) . .
O2W K8 Nb2 74.53(11) 3_546 .
O2 K8 Nb2 28.52(8) . .
O5W K8 Nb2 129.48(12) . .
O5 K8 Nb2 30.81(7) . .
K5 K8 Nb2 78.37(4) 3_546 .
O31W K8 K9 86.8(2) . .
O1W K8 K9 113.16(13) 3_546 .
O6W K8 K9 53.73(10) . .
O2W K8 K9 148.21(12) 3_546 .
O2 K8 K9 96.50(9) . .
O5W K8 K9 50.14(11) . .
O5 K8 K9 48.64(7) . .
K5 K8 K9 104.02(5) 3_546 .
Nb2 K8 K9 79.38(4) . .
O31W K8 Na1 49.4(2) . .
O1W K8 Na1 90.92(14) 3_546 .
O6W K8 Na1 162.91(13) . .
O2W K8 Na1 76.64(12) 3_546 .
O2 K8 Na1 88.81(10) . .
O5W K8 Na1 101.13(12) . .
O5 K8 Na1 136.14(10) . .
K5 K8 Na1 122.28(8) 3_546 .
Nb2 K8 Na1 117.16(7) . .
K9 K8 Na1 132.57(7) . .
O13 K9 O54 127.55(14) . 2_574
O13 K9 O31 77.99(12) . 2_574
O54 K9 O31 104.66(12) 2_574 2_574
O13 K9 O5W 147.54(15) . .
O54 K9 O5W 82.60(13) 2_574 .
O31 K9 O5W 83.04(13) 2_574 .
O13 K9 O5 61.92(12) . .
O54 K9 O5 131.89(12) 2_574 .
O31 K9 O5 122.67(12) 2_574 .
O5W K9 O5 109.38(13) . .
O13 K9 O32 72.81(12) . 2_574
O54 K9 O32 66.37(12) 2_574 2_574
O31 K9 O32 57.56(11) 2_574 2_574
O5W K9 O32 117.79(13) . 2_574
O5 K9 O32 131.80(12) . 2_574
O13 K9 O6W 83.12(13) . .
O54 K9 O6W 148.87(13) 2_574 .
O31 K9 O6W 73.76(12) 2_574 .
O5W K9 O6W 66.29(13) . .
O5 K9 O6W 62.87(11) . .
O32 K9 O6W 128.78(12) 2_574 .
O13 K9 Nb4 84.85(9) . 2_574
O54 K9 Nb4 75.17(9) 2_574 2_574
O31 K9 Nb4 32.86(8) 2_574 2_574
O5W K9 Nb4 93.33(10) . 2_574
O5 K9 Nb4 145.45(9) . 2_574
O32 K9 Nb4 28.96(7) 2_574 2_574
O6W K9 Nb4 106.48(9) . 2_574
O13 K9 Nb5 27.86(9) . .
O54 K9 Nb5 140.91(10) 2_574 .
O31 K9 Nb5 96.59(9) 2_574 .
O5W K9 Nb5 133.00(10) . .
O5 K9 Nb5 34.36(7) . .
O32 K9 Nb5 100.26(9) 2_574 .
O6W K9 Nb5 68.57(9) . .
Nb4 K9 Nb5 111.50(4) 2_574 .
O13 K9 K8 114.21(10) . .
O54 K9 K8 112.71(10) 2_574 .
O31 K9 K8 112.11(10) 2_574 .
O5W K9 K8 50.40(10) . .
O5 K9 K8 59.11(8) . .
O32 K9 K8 167.16(9) 2_574 .
O6W K9 K8 45.62(9) . .
Nb4 K9 K8 138.46(5) 2_574 .
Nb5 K9 K8 88.09(4) . .
O13 K9 Nb7 132.83(10) . 2_574
O54 K9 Nb7 23.96(8) 2_574 2_574
O31 K9 Nb7 83.08(9) 2_574 2_574
O5W K9 Nb7 69.36(10) . 2_574
O5 K9 Nb7 154.21(9) . 2_574
O32 K9 Nb7 60.60(8) 2_574 2_574
O6W K9 Nb7 131.74(10) . 2_574
Nb4 K9 Nb7 58.03(2) 2_574 2_574
Nb5 K9 Nb7 157.56(5) . 2_574
K8 K9 Nb7 112.93(5) . 2_574
O13 K9 K6 122.34(11) . .
O54 K9 K6 39.56(9) 2_574 .
O31 K9 K6 144.12(10) 2_574 .
O5W K9 K6 88.00(10) . .
O5 K9 K6 93.09(9) . .
O32 K9 K6 97.71(9) 2_574 .
O6W K9 K6 133.01(10) . .
Nb4 K9 K6 113.98(4) 2_574 .
Nb5 K9 K6 114.47(5) . .
K8 K9 K6 87.53(5) . .
Nb7 K9 K6 61.30(3) 2_574 .
O52 K10 O33 77.23(12) 3_556 2_574
O52 K10 O28W 144.00(17) 3_556 .
O33 K10 O28W 133.50(18) 2_574 .
O52 K10 O29W 81.6(2) 3_556 .
O33 K10 O29W 136.78(18) 2_574 .
O28W K10 O29W 63.1(2) . .
O52 K10 O13W 85.18(13) 3_556 .
O33 K10 O13W 94.17(13) 2_574 .
O28W K10 O13W 106.63(18) . .
O29W K10 O13W 121.17(18) . .
O52 K10 O28 80.84(13) 3_556 2_574
O33 K10 O28 60.25(12) 2_574 2_574
O28W K10 O28 98.19(18) . 2_574
O29W K10 O28 79.56(17) . 2_574
O13W K10 O28 152.97(13) . 2_574
O52 K10 O27W 141.16(16) 3_556 .
O33 K10 O27W 71.50(15) 2_574 .
O28W K10 O27W 74.54(18) . .
O29W K10 O27W 137.3(2) . .
O13W K10 O27W 74.89(16) . .
O28 K10 O27W 102.28(16) 2_574 .
O52 K10 O11W 85.55(13) 3_556 3_556
O33 K10 O11W 156.42(13) 2_574 3_556
O28W K10 O11W 68.75(18) . 3_556
O29W K10 O11W 53.89(17) . 3_556
O13W K10 O11W 68.14(13) . 3_556
O28 K10 O11W 132.96(13) 2_574 3_556
O27W K10 O11W 115.87(16) . 3_556
O52 K10 Nb11 79.21(10) 3_556 2_574
O33 K10 Nb11 26.43(8) 2_574 2_574
O28W K10 Nb11 119.29(17) . 2_574
O29W K10 Nb11 112.67(16) . 2_574
O13W K10 Nb11 120.52(10) . 2_574
O28 K10 Nb11 33.95(8) 2_574 2_574
O27W K10 Nb11 82.74(13) . 2_574
O11W K10 Nb11 161.39(10) 3_556 2_574
O52 K10 Nb6 20.58(9) 3_556 3_556
O33 K10 Nb6 90.80(9) 2_574 3_556
O28W K10 Nb6 135.35(16) . 3_556
O29W K10 Nb6 81.33(18) . 3_556
O13W K10 Nb6 68.49(9) . 3_556
O28 K10 Nb6 101.01(9) 2_574 3_556
O27W K10 Nb6 137.88(14) . 3_556
O11W K10 Nb6 68.63(9) 3_556 3_556
Nb11 K10 Nb6 98.20(3) 2_574 3_556
O52 K10 Nb12 94.27(10) 3_556 2_574
O33 K10 Nb12 81.30(9) 2_574 2_574
O28W K10 Nb12 76.42(16) . 2_574
O29W K10 Nb12 63.14(15) . 2_574
O13W K10 Nb12 175.44(11) . 2_574
O28 K10 Nb12 22.95(8) 2_574 2_574
O27W K10 Nb12 103.01(14) . 2_574
O11W K10 Nb12 116.35(10) 3_556 2_574
Nb11 K10 Nb12 54.98(2) 2_574 2_574
Nb6 K10 Nb12 111.89(4) 3_556 2_574
O52 K10 K12 112.31(10) 3_556 3_556
O33 K10 K12 133.37(10) 2_574 3_556
O28W K10 K12 63.60(17) . 3_556
O29W K10 K12 89.53(16) . 3_556
O13W K10 K12 44.85(9) . 3_556
O28 K10 K12 161.67(9) 2_574 3_556
O27W K10 K12 75.86(13) . 3_556
O11W K10 K12 41.07(9) 3_556 3_556
Nb11 K10 K12 156.74(5) 2_574 3_556
Nb6 K10 K12 91.74(4) 3_556 3_556
Nb12 K10 K12 138.96(4) 2_574 3_556
O39 K11 O8 144.01(13) 4_567 .
O39 K11 O1 92.78(12) 4_567 4_567
O8 K11 O1 116.87(12) . 4_567
O39 K11 O11 87.26(12) 4_567 .
O8 K11 O11 56.82(11) . .
O1 K11 O11 143.58(13) 4_567 .
O39 K11 O3 59.34(11) 4_567 4_567
O8 K11 O3 153.93(12) . 4_567
O1 K11 O3 57.60(11) 4_567 4_567
O11 K11 O3 144.44(12) . 4_567
O39 K11 O2W 75.86(13) 4_567 2_575
O8 K11 O2W 96.28(13) . 2_575
O1 K11 O2W 67.29(12) 4_567 2_575
O11 K11 O2W 77.50(12) . 2_575
O3 K11 O2W 103.19(12) 4_567 2_575
O39 K11 O40 57.37(11) 4_567 4_567
O8 K11 O40 118.01(12) . 4_567
O1 K11 O40 115.97(12) 4_567 4_567
O11 K11 O40 94.54(11) . 4_567
O3 K11 O40 58.51(11) 4_567 4_567
O2W K11 O40 132.99(13) 2_575 4_567
O39 K11 O50 113.23(12) 4_567 4_567
O8 K11 O50 101.14(11) . 4_567
O1 K11 O50 53.91(11) 4_567 4_567
O11 K11 O50 154.80(12) . 4_567
O3 K11 O50 53.93(11) 4_567 4_567
O2W K11 O50 120.39(13) 2_575 4_567
O40 K11 O50 85.34(11) 4_567 4_567
O39 K11 O8W 129.77(14) 4_567 .
O8 K11 O8W 65.38(12) . .
O1 K11 O8W 103.58(13) 4_567 .
O11 K11 O8W 104.17(12) . .
O3 K11 O8W 90.32(12) 4_567 .
O2W K11 O8W 154.13(14) 2_575 .
O40 K11 O8W 72.88(13) 4_567 .
O50 K11 O8W 51.70(11) 4_567 .
O39 K11 O13 103.48(12) 4_567 .
O8 K11 O13 56.09(11) . .
O1 K11 O13 156.87(12) 4_567 .
O11 K11 O13 55.05(11) . .
O3 K11 O13 117.46(11) 4_567 .
O2W K11 O13 132.34(12) 2_575 .
O40 K11 O13 62.47(10) 4_567 .
O50 K11 O13 103.89(11) 4_567 .
O8W K11 O13 53.33(12) . .
O39 K11 Nb8 35.61(8) 4_567 4_567
O8 K11 Nb8 147.62(9) . 4_567
O1 K11 Nb8 92.32(9) 4_567 4_567
O11 K11 Nb8 107.82(9) . 4_567
O3 K11 Nb8 37.48(7) 4_567 4_567
O2W K11 Nb8 108.46(10) 2_575 4_567
O40 K11 Nb8 29.95(7) 4_567 4_567
O50 K11 Nb8 84.36(8) 4_567 4_567
O8W K11 Nb8 95.73(10) . 4_567
O13 K11 Nb8 91.55(8) . 4_567
O39 K11 Nb5 112.29(9) 4_567 .
O8 K11 Nb5 35.18(8) . .
O1 K11 Nb5 151.89(9) 4_567 .
O11 K11 Nb5 33.93(8) . .
O3 K11 Nb5 146.64(9) 4_567 .
O2W K11 Nb5 105.53(10) 2_575 .
O40 K11 Nb5 89.19(8) 4_567 .
O50 K11 Nb5 120.99(8) 4_567 .
O8W K11 Nb5 70.59(9) . .
O13 K11 Nb5 29.44(7) . .
Nb8 K11 Nb5 115.39(4) 4_567 .
O10W K12 O11W 74.83(15) . .
O10W K12 O12W 126.42(15) . .
O11W K12 O12W 129.50(17) . .
O10W K12 O17W 71.32(14) . 1_545
O11W K12 O17W 93.56(16) . 1_545
O12W K12 O17W 134.90(15) . 1_545
O10W K12 O3W 72.58(13) . .
O11W K12 O3W 147.41(16) . .
O12W K12 O3W 72.31(14) . .
O17W K12 O3W 76.66(13) 1_545 .
O10W K12 O13W 79.63(14) . 3_546
O11W K12 O13W 77.84(15) . 3_546
O12W K12 O13W 65.09(13) . 3_546
O17W K12 O13W 150.95(14) 1_545 3_546
O3W K12 O13W 95.63(13) . 3_546
O10W K12 K2 102.03(10) . 1_545
O11W K12 K2 143.69(13) . 1_545
O12W K12 K2 82.12(11) . 1_545
O17W K12 K2 52.79(10) 1_545 1_545
O3W K12 K2 47.60(9) . 1_545
O13W K12 K2 138.01(10) 3_546 1_545
O10W K12 K14 52.18(10) . .
O11W K12 K14 108.62(12) . .
O12W K12 K14 74.24(10) . .
O17W K12 K14 107.61(10) 1_545 .
O3W K12 K14 48.39(9) . .
O13W K12 K14 51.61(10) 3_546 .
K2 K12 K14 96.00(4) 1_545 .
O10W K12 K4 49.37(10) . .
O11W K12 K4 50.59(13) . .
O12W K12 K4 175.70(11) . .
O17W K12 K4 46.79(9) 1_545 .
O3W K12 K4 105.67(10) . .
O13W K12 K4 111.71(10) 3_546 .
K2 K12 K4 99.37(5) 1_545 .
K14 K12 K4 101.55(4) . .
O10W K12 K10 107.34(10) . 3_546
O11W K12 K10 54.46(13) . 3_546
O12W K12 K10 75.04(11) . 3_546
O17W K12 K10 145.31(11) 1_545 3_546
O3W K12 K10 137.24(10) . 3_546
O13W K12 K10 44.91(10) 3_546 3_546
K2 K12 K10 149.81(5) 1_545 3_546
K14 K12 K10 96.49(4) . 3_546
K4 K12 K10 104.88(5) . 3_546
O14W K13 O33 171.23(18) . 2_574
O14W K13 O27W 98.5(4) . .
O33 K13 O27W 80.0(3) 2_574 .
O14W K13 O19 100.79(18) . 4_477
O33 K13 O19 87.79(13) 2_574 4_477
O27W K13 O19 87.5(2) . 4_477
O14W K13 O18W 76.29(17) . .
O33 K13 O18W 95.01(13) 2_574 .
O27W K13 O18W 88.7(2) . .
O19 K13 O18W 174.81(16) 4_477 .
O14W K13 O23W 95.9(3) . .
O33 K13 O23W 82.60(15) 2_574 .
O27W K13 O23W 154.6(2) . .
O19 K13 O23W 110.29(17) 4_477 .
O18W K13 O23W 74.46(18) . .
O14W K13 Nb11 148.63(16) . 2_574
O33 K13 Nb11 23.09(9) 2_574 2_574
O27W K13 Nb11 85.7(2) . 2_574
O19 K13 Nb11 110.47(10) 4_477 2_574
O18W K13 Nb11 72.72(10) . 2_574
O23W K13 Nb11 71.30(12) . 2_574
O14W K13 Nb10 77.84(15) . 4_477
O33 K13 Nb10 110.75(10) 2_574 4_477
O27W K13 Nb10 91.43(15) . 4_477
O19 K13 Nb10 22.96(9) 4_477 4_477
O18W K13 Nb10 153.86(11) . 4_477
O23W K13 Nb10 112.10(14) . 4_477
Nb11 K13 Nb10 133.36(4) 2_574 4_477
O14W K13 Na1 40.2(2) . .
O33 K13 Na1 138.30(11) 2_574 .
O27W K13 Na1 58.5(3) . .
O19 K13 Na1 93.77(12) 4_477 .
O18W K13 Na1 81.23(12) . .
O23W K13 Na1 134.34(13) . .
Nb11 K13 Na1 136.08(7) 2_574 .
Nb10 K13 Na1 76.64(6) 4_477 .
O14W K13 K10 142.6(2) . .
O33 K13 K10 38.05(9) 2_574 .
O27W K13 K10 44.9(3) . .
O19 K13 K10 74.97(10) 4_477 .
O18W K13 K10 104.65(11) . .
O23W K13 K10 120.65(12) . .
Nb11 K13 K10 53.49(3) 2_574 .
Nb10 K13 K10 93.66(4) 4_477 .
Na1 K13 K10 102.50(6) . .
O14W K13 K5 154.6(2) . .
O33 K13 K5 32.46(9) 2_574 .
O27W K13 K5 101.6(3) . .
O19 K13 K5 64.99(10) 4_477 .
O18W K13 K5 119.32(11) . .
O23W K13 K5 71.79(12) . .
Nb11 K13 K5 49.30(3) 2_574 .
Nb10 K13 K5 86.23(3) 4_477 .
Na1 K13 K5 152.75(7) . .
K10 K13 K5 57.10(3) . .
O13 K14 O40 77.27(13) . 4_567
O13 K14 O29 114.01(13) . 2_574
O40 K14 O29 84.64(12) 4_567 2_574
O13 K14 O3W 152.00(14) . .
O40 K14 O3W 86.85(13) 4_567 .
O29 K14 O3W 86.83(12) 2_574 .
O13 K14 O31 76.29(12) . 2_574
O40 K14 O31 117.74(12) 4_567 2_574
O29 K14 O31 57.89(11) 2_574 2_574
O3W K14 O31 131.71(13) . 2_574
O13 K14 O21 128.01(13) . 2_574
O40 K14 O21 137.75(13) 4_567 2_574
O29 K14 O21 55.31(12) 2_574 2_574
O3W K14 O21 78.84(12) . 2_574
O31 K14 O21 54.62(11) 2_574 2_574
O13 K14 O10W 85.98(12) . .
O40 K14 O10W 76.86(12) 4_567 .
O29 K14 O10W 149.11(12) 2_574 .
O3W K14 O10W 67.86(12) . .
O31 K14 O10W 152.99(12) 2_574 .
O21 K14 O10W 130.65(12) 2_574 .
O13 K14 O13W 88.77(13) . 3_546
O40 K14 O13W 147.58(13) 4_567 3_546
O29 K14 O13W 127.74(13) 2_574 3_546
O3W K14 O13W 92.74(13) . 3_546
O31 K14 O13W 86.19(12) 2_574 3_546
O21 K14 O13W 73.34(12) 2_574 3_546
O10W K14 O13W 73.04(13) . 3_546
O13 K14 Nb4 84.32(9) . 2_574
O40 K14 Nb4 89.86(9) 4_567 2_574
O29 K14 Nb4 32.28(8) 2_574 2_574
O3W K14 Nb4 118.96(10) . 2_574
O31 K14 Nb4 32.48(8) 2_574 2_574
O21 K14 Nb4 64.19(8) 2_574 2_574
O10W K14 Nb4 165.01(10) . 2_574
O13W K14 Nb4 118.05(10) 3_546 2_574
O13 K14 K12 118.42(10) . .
O40 K14 K12 113.39(10) 4_567 .
O29 K14 K12 127.00(9) 2_574 .
O3W K14 K12 48.00(9) . .
O31 K14 K12 128.81(9) 2_574 .
O21 K14 K12 85.62(8) 2_574 .
O10W K14 K12 45.03(9) . .
O13W K14 K12 48.90(9) 3_546 .
Nb4 K14 K12 149.76(5) 2_574 .
O13 K14 Nb9 136.87(10) . 2_574
O40 K14 Nb9 107.06(9) 4_567 2_574
O29 K14 Nb9 29.49(8) 2_574 2_574
O3W K14 Nb9 69.77(9) . 2_574
O31 K14 Nb9 63.61(8) 2_574 2_574
O21 K14 Nb9 30.73(8) 2_574 2_574
O10W K14 Nb9 137.15(9) . 2_574
O13W K14 Nb9 103.13(9) 3_546 2_574
Nb4 K14 Nb9 53.34(2) 2_574 2_574
K12 K14 Nb9 99.56(4) . 2_574
O13 K14 Nb10 98.51(10) . 2_574
O40 K14 Nb10 142.32(10) 4_567 2_574
O29 K14 Nb10 62.61(8) 2_574 2_574
O3W K14 Nb10 107.98(9) . 2_574
O31 K14 Nb10 28.99(8) 2_574 2_574
O21 K14 Nb10 29.50(8) 2_574 2_574
O10W K14 Nb10 140.70(9) . 2_574
O13W K14 Nb10 68.08(9) 3_546 2_574
Nb4 K14 Nb10 52.53(2) 2_574 2_574
K12 K14 Nb10 101.63(4) . 2_574
Nb9 K14 Nb10 51.48(2) 2_574 2_574
O7 Nb14 O8 98.87(17) . .
O7 Nb14 O9 103.42(17) . .
O8 Nb14 O9 93.11(16) . .
O7 Nb14 O6 100.03(17) . .
O8 Nb14 O6 160.23(16) . .
O9 Nb14 O6 88.11(16) . .
O7 Nb14 O42 98.11(16) . .
O8 Nb14 O42 87.44(16) . .
O9 Nb14 O42 158.11(16) . .
O6 Nb14 O42 84.22(15) . .
O7 Nb14 O4 174.09(16) . .
O8 Nb14 O4 81.30(15) . .
O9 Nb14 O4 82.46(15) . .
O6 Nb14 O4 79.30(15) . .
O42 Nb14 O4 75.99(14) . .
O7 Nb14 Nb5 133.56(13) . .
O8 Nb14 Nb5 34.70(12) . .
O9 Nb14 Nb5 85.11(12) . .
O6 Nb14 Nb5 126.08(11) . .
O42 Nb14 Nb5 82.94(10) . .
O4 Nb14 Nb5 46.78(10) . .
O7 Nb14 Nb18 137.71(12) . .
O8 Nb14 Nb18 85.11(11) . .
O9 Nb14 Nb18 34.38(12) . .
O6 Nb14 Nb18 84.82(11) . .
O42 Nb14 Nb18 124.18(11) . .
O4 Nb14 Nb18 48.20(9) . .
Nb5 Nb14 Nb18 61.145(15) . .
O7 Nb14 K7 54.08(13) . .
O8 Nb14 K7 50.60(12) . .
O9 Nb14 K7 122.31(12) . .
O6 Nb14 K7 141.91(11) . .
O42 Nb14 K7 74.15(11) . .
O4 Nb14 K7 123.35(10) . .
Nb5 Nb14 K7 82.49(3) . .
Nb18 Nb14 K7 133.27(3) . .
O7 Nb14 K5 41.99(12) . 2_575
O8 Nb14 K5 89.33(12) . 2_575
O9 Nb14 K5 63.14(12) . 2_575
O6 Nb14 K5 108.67(11) . 2_575
O42 Nb14 K5 138.75(11) . 2_575
O4 Nb14 K5 143.82(10) . 2_575
Nb5 Nb14 K5 115.18(3) . 2_575
Nb18 Nb14 K5 96.43(3) . 2_575
K7 Nb14 K5 72.24(3) . 2_575
O7 Nb14 K11 87.93(13) . .
O8 Nb14 K11 36.07(12) . .
O9 Nb14 K11 62.32(12) . .
O6 Nb14 K11 150.43(11) . .
O42 Nb14 K11 123.09(11) . .
O4 Nb14 K11 95.51(10) . .
Nb5 Nb14 K11 55.46(2) . .
Nb18 Nb14 K11 70.75(2) . .
K7 Nb14 K11 64.40(3) . .
K5 Nb14 K11 59.76(3) 2_575 .
Nb14 O7 Nb11 137.2(2) . .
Nb14 O7 K5 112.31(17) . 2_575
Nb11 O7 K5 94.22(14) . 2_575
Nb14 O7 K7 97.38(16) . .
Nb11 O7 K7 110.85(15) . .
K5 O7 K7 99.97(13) 2_575 .
O36 Ga1 O44 117.52(17) . .
O36 Ga1 O26 107.59(17) . .
O44 Ga1 O26 108.36(17) . .
O36 Ga1 O42 107.76(17) . .
O44 Ga1 O42 106.19(17) . .
O26 Ga1 O42 109.24(17) . .
O24 Nb1 O30 101.49(17) . .
O24 Nb1 O17 102.77(18) . .
O30 Nb1 O17 93.75(17) . .
O24 Nb1 O26 98.85(17) . .
O30 Nb1 O26 86.75(16) . .
O17 Nb1 O26 157.81(16) . .
O24 Nb1 O25 98.22(17) . .
O30 Nb1 O25 159.06(16) . .
O17 Nb1 O25 88.71(16) . .
O26 Nb1 O25 83.28(15) . .
O24 Nb1 O53 173.68(16) . .
O30 Nb1 O53 81.02(15) . .
O17 Nb1 O53 82.75(16) . .
O26 Nb1 O53 75.40(15) . .
O25 Nb1 O53 78.66(15) . .
O24 Nb1 Nb13 136.04(13) . .
O30 Nb1 Nb13 34.56(12) . .
O17 Nb1 Nb13 84.52(13) . .
O26 Nb1 Nb13 83.39(11) . .
O25 Nb1 Nb13 125.48(11) . .
O53 Nb1 Nb13 46.82(10) . .
O24 Nb1 Nb9 136.50(13) . .
O30 Nb1 Nb9 86.02(12) . .
O17 Nb1 Nb9 33.73(12) . .
O26 Nb1 Nb9 124.48(11) . .
O25 Nb1 Nb9 84.54(11) . .
O53 Nb1 Nb9 49.10(10) . .
Nb13 Nb1 Nb9 61.396(16) . .
O2 Nb2 O1 102.04(18) . .
O2 Nb2 O5 99.89(17) . .
O1 Nb2 O5 93.49(17) . .
O2 Nb2 O3 99.51(17) . .
O1 Nb2 O3 89.04(16) . .
O5 Nb2 O3 159.45(16) . .
O2 Nb2 O42 98.88(17) . .
O1 Nb2 O42 158.74(16) . .
O5 Nb2 O42 86.57(16) . .
O3 Nb2 O42 83.81(15) . .
O2 Nb2 O4 174.50(16) . .
O1 Nb2 O4 83.11(16) . .
O5 Nb2 O4 81.59(15) . .
O3 Nb2 O4 78.47(14) . .
O42 Nb2 O4 75.86(14) . .
O2 Nb2 Nb5 134.91(13) . .
O1 Nb2 Nb5 84.96(12) . .
O5 Nb2 Nb5 35.03(11) . .
O3 Nb2 Nb5 125.32(10) . .
O42 Nb2 Nb5 82.95(10) . .
O4 Nb2 Nb5 46.84(10) . .
O2 Nb2 Nb6 136.53(13) . .
O1 Nb2 Nb6 34.49(12) . .
O5 Nb2 Nb6 86.50(11) . .
O3 Nb2 Nb6 84.09(11) . .
O42 Nb2 Nb6 124.50(10) . .
O4 Nb2 Nb6 48.65(10) . .
Nb5 Nb2 Nb6 61.721(16) . .
O2 Nb2 K8 49.92(13) . .
O1 Nb2 K8 69.95(12) . .
O5 Nb2 K8 65.23(12) . .
O3 Nb2 K8 134.14(11) . .
O42 Nb2 K8 128.24(11) . .
O4 Nb2 K8 134.81(10) . .
Nb5 Nb2 K8 93.91(3) . .
Nb6 Nb2 K8 97.41(3) . .
O2 Nb2 K11 80.24(13) . 4_467
O1 Nb2 K11 47.94(12) . 4_467
O5 Nb2 K11 139.36(12) . 4_467
O3 Nb2 K11 51.59(11) . 4_467
O42 Nb2 K11 133.88(11) . 4_467
O4 Nb2 K11 102.14(10) . 4_467
Nb5 Nb2 K11 129.60(3) . 4_467
Nb6 Nb2 K11 68.28(2) . 4_467
K8 Nb2 K11 86.27(4) . 4_467
O47 Nb3 O41 100.35(18) . .
O47 Nb3 O45 98.50(17) . .
O41 Nb3 O45 93.29(16) . .
O47 Nb3 O34 96.81(18) . .
O41 Nb3 O34 161.62(16) . .
O45 Nb3 O34 90.65(16) . .
O47 Nb3 O6 101.63(17) . .
O41 Nb3 O6 84.71(15) . .
O45 Nb3 O6 159.80(15) . .
O34 Nb3 O6 85.42(15) . .
O47 Nb3 O44 169.81(17) . .
O41 Nb3 O44 87.95(15) . .
O45 Nb3 O44 74.93(14) . .
O34 Nb3 O44 75.75(15) . .
O6 Nb3 O44 84.90(14) . .
O47 Nb3 Nb11 128.78(14) . .
O41 Nb3 Nb11 130.85(12) . .
O45 Nb3 Nb11 79.83(12) . .
O34 Nb3 Nb11 32.77(11) . .
O6 Nb3 Nb11 86.30(11) . .
O44 Nb3 Nb11 43.11(10) . .
O47 Nb3 Nb7 130.21(13) . .
O41 Nb3 Nb7 89.17(11) . .
O45 Nb3 Nb7 31.80(11) . .
O34 Nb3 Nb7 84.75(11) . .
O6 Nb3 Nb7 128.00(11) . .
O44 Nb3 Nb7 43.23(9) . .
Nb11 Nb3 Nb7 60.121(15) . .
O47 Nb3 K3 51.76(14) . 2_575
O41 Nb3 K3 48.91(12) . 2_575
O45 Nb3 K3 94.52(12) . 2_575
O34 Nb3 K3 148.55(11) . 2_575
O6 Nb3 K3 99.16(11) . 2_575
O44 Nb3 K3 135.47(10) . 2_575
Nb11 Nb3 K3 174.34(3) . 2_575
Nb7 Nb3 K3 114.78(3) . 2_575
O47 Nb3 K2 35.00(13) . 2_575
O41 Nb3 K2 99.92(11) . 2_575
O45 Nb3 K2 133.13(11) . 2_575
O34 Nb3 K2 90.36(11) . 2_575
O6 Nb3 K2 66.81(11) . 2_575
O44 Nb3 K2 149.53(9) . 2_575
Nb11 Nb3 K2 120.22(3) . 2_575
Nb7 Nb3 K2 163.70(3) . 2_575
K3 Nb3 K2 63.84(3) 2_575 2_575
O32 Nb4 O31 99.58(18) . .
O32 Nb4 O29 100.67(18) . .
O31 Nb4 O29 90.02(17) . .
O32 Nb4 O25 103.98(18) . .
O31 Nb4 O25 156.32(16) . .
O29 Nb4 O25 88.02(16) . .
O32 Nb4 O27 102.73(17) . .
O31 Nb4 O27 87.11(16) . .
O29 Nb4 O27 156.58(16) . .
O25 Nb4 O27 85.41(15) . .
O32 Nb4 O53 178.76(17) . .
O31 Nb4 O53 79.23(15) . .
O29 Nb4 O53 79.72(15) . .
O25 Nb4 O53 77.20(14) . .
O27 Nb4 O53 76.91(14) . .
O32 Nb4 Nb10 130.87(14) . .
O31 Nb4 Nb10 31.49(11) . .
O29 Nb4 Nb10 81.48(12) . .
O25 Nb4 Nb10 125.13(11) . .
O27 Nb4 Nb10 84.02(11) . .
O53 Nb4 Nb10 47.96(10) . .
O32 Nb4 Nb9 131.63(14) . .
O31 Nb4 Nb9 82.01(12) . .
O29 Nb4 Nb9 31.17(12) . .
O25 Nb4 Nb9 84.18(11) . .
O27 Nb4 Nb9 125.56(11) . .
O53 Nb4 Nb9 48.68(9) . .
Nb10 Nb4 Nb9 60.311(16) . .
O32 Nb4 K3 60.01(14) . 4_477
O31 Nb4 K3 124.18(12) . 4_477
O29 Nb4 K3 51.15(12) . 4_477
O25 Nb4 K3 71.33(11) . 4_477
O27 Nb4 K3 144.74(11) . 4_477
O53 Nb4 K3 120.95(10) . 4_477
Nb10 Nb4 K3 131.01(3) . 4_477
Nb9 Nb4 K3 79.07(3) . 4_477
O32 Nb4 K9 58.64(14) . 2_575
O31 Nb4 K9 50.48(12) . 2_575
O29 Nb4 K9 123.33(12) . 2_575
O25 Nb4 K9 144.92(11) . 2_575
O27 Nb4 K9 71.18(11) . 2_575
O53 Nb4 K9 120.16(10) . 2_575
Nb10 Nb4 K9 79.06(3) . 2_575
Nb9 Nb4 K9 130.66(3) . 2_575
K3 Nb4 K9 114.19(4) 4_477 2_575
O32 Nb4 K14 76.18(14) . 2_575
O31 Nb4 K14 53.04(12) . 2_575
O29 Nb4 K14 49.92(12) . 2_575
O25 Nb4 K14 135.87(11) . 2_575
O27 Nb4 K14 138.34(11) . 2_575
O53 Nb4 K14 103.27(10) . 2_575
Nb10 Nb4 K14 68.20(2) . 2_575
Nb9 Nb4 K14 66.49(2) . 2_575
K3 Nb4 K14 71.26(3) 4_477 2_575
K9 Nb4 K14 73.44(3) 2_575 2_575
O32 Nb4 K1 23.36(14) . 2_575
O31 Nb4 K1 116.49(12) . 2_575
O29 Nb4 K1 114.71(12) . 2_575
O25 Nb4 K1 85.55(11) . 2_575
O27 Nb4 K1 87.18(11) . 2_575
O53 Nb4 K1 157.29(10) . 2_575
Nb10 Nb4 K1 147.01(3) . 2_575
Nb9 Nb4 K1 144.51(3) . 2_575
K3 Nb4 K1 65.46(3) 4_477 2_575
K9 Nb4 K1 68.01(3) 2_575 2_575
K14 Nb4 K1 99.39(3) 2_575 2_575
O13 Nb5 O11 103.12(18) . .
O13 Nb5 O14 103.63(18) . .
O11 Nb5 O14 89.75(17) . .
O13 Nb5 O8 100.98(18) . .
O11 Nb5 O8 86.33(16) . .
O14 Nb5 O8 155.33(16) . .
O13 Nb5 O5 101.34(18) . .
O11 Nb5 O5 155.33(16) . .
O14 Nb5 O5 87.60(16) . .
O8 Nb5 O5 85.93(16) . .
O13 Nb5 O4 176.01(17) . .
O11 Nb5 O4 79.08(15) . .
O14 Nb5 O4 79.62(15) . .
O8 Nb5 O4 75.73(14) . .
O5 Nb5 O4 76.32(14) . .
O13 Nb5 Nb2 134.16(14) . .
O11 Nb5 Nb2 122.71(12) . .
O14 Nb5 Nb2 79.20(12) . .
O8 Nb5 Nb2 82.50(11) . .
O5 Nb5 Nb2 32.88(11) . .
O4 Nb5 Nb2 43.70(9) . .
O13 Nb5 Nb14 133.21(15) . .
O11 Nb5 Nb14 78.80(12) . .
O14 Nb5 Nb14 123.17(12) . .
O8 Nb5 Nb14 32.27(11) . .
O5 Nb5 Nb14 82.19(11) . .
O4 Nb5 Nb14 43.62(9) . .
Nb2 Nb5 Nb14 62.734(16) . .
O13 Nb5 K11 69.13(14) . .
O11 Nb5 K11 56.34(12) . .
O14 Nb5 K11 140.02(12) . .
O8 Nb5 K11 52.93(11) . .
O5 Nb5 K11 132.17(12) . .
O4 Nb5 K11 109.94(10) . .
Nb2 Nb5 K11 134.99(3) . .
Nb14 Nb5 K11 74.39(3) . .
O13 Nb5 K9 46.08(14) . .
O11 Nb5 K9 148.79(12) . .
O14 Nb5 K9 93.24(12) . .
O8 Nb5 K9 102.65(11) . .
O5 Nb5 K9 55.87(11) . .
O4 Nb5 K9 132.00(9) . .
Nb2 Nb5 K9 88.30(3) . .
Nb14 Nb5 K9 123.82(3) . .
K11 Nb5 K9 105.60(4) . .
O13 Nb5 K14 33.87(14) . .
O11 Nb5 K14 80.59(12) . .
O14 Nb5 K14 78.58(12) . .
O8 Nb5 K14 124.53(11) . .
O5 Nb5 K14 122.72(11) . .
O4 Nb5 K14 150.08(9) . .
Nb2 Nb5 K14 147.50(3) . .
Nb14 Nb5 K14 149.63(3) . .
K11 Nb5 K14 75.67(3) . .
K9 Nb5 K14 69.64(3) . .
O52 Nb6 O10 105.69(18) . .
O52 Nb6 O50 103.63(18) . .
O10 Nb6 O50 89.52(16) . .
O52 Nb6 O14 103.38(18) . .
O10 Nb6 O14 88.11(17) . .
O50 Nb6 O14 152.50(16) . .
O52 Nb6 O1 100.43(18) . .
O10 Nb6 O1 153.86(17) . .
O50 Nb6 O1 85.28(16) . .
O14 Nb6 O1 84.89(16) . .
O52 Nb6 O4 175.01(17) . .
O10 Nb6 O4 79.29(15) . .
O50 Nb6 O4 75.87(15) . .
O14 Nb6 O4 76.77(14) . .
O1 Nb6 O4 74.59(14) . .
O52 Nb6 Nb2 131.87(14) . .
O10 Nb6 Nb2 122.40(12) . .
O50 Nb6 Nb2 80.20(12) . .
O14 Nb6 Nb2 78.04(11) . .
O1 Nb6 Nb2 31.46(11) . .
O4 Nb6 Nb2 43.16(9) . .
O52 Nb6 Nb18 137.40(14) . .
O10 Nb6 Nb18 31.70(12) . .
O50 Nb6 Nb18 82.23(11) . .
O14 Nb6 Nb18 81.44(11) . .
O1 Nb6 Nb18 122.16(11) . .
O4 Nb6 Nb18 47.59(9) . .
Nb2 Nb6 Nb18 90.712(18) . .
O52 Nb6 Nb16 135.12(14) . .
O10 Nb6 Nb16 80.85(12) . .
O50 Nb6 Nb16 31.50(12) . .
O14 Nb6 Nb16 121.35(11) . .
O1 Nb6 Nb16 81.41(11) . .
O4 Nb6 Nb16 44.60(9) . .
Nb2 Nb6 Nb16 61.539(15) . .
Nb18 Nb6 Nb16 60.063(15) . .
O52 Nb6 K5 50.78(14) . 3_546
O10 Nb6 K5 150.14(12) . 3_546
O50 Nb6 K5 112.15(12) . 3_546
O14 Nb6 K5 81.59(12) . 3_546
O1 Nb6 K5 53.02(11) . 3_546
O4 Nb6 K5 124.63(9) . 3_546
Nb2 Nb6 K5 82.84(3) . 3_546
Nb18 Nb6 K5 162.77(3) . 3_546
Nb16 Nb6 K5 128.27(3) . 3_546
O52 Nb6 K11 83.87(14) . 4_467
O10 Nb6 K11 140.67(12) . 4_467
O50 Nb6 K11 51.29(11) . 4_467
O14 Nb6 K11 127.48(12) . 4_467
O1 Nb6 K11 43.09(11) . 4_467
O4 Nb6 K11 92.09(9) . 4_467
Nb2 Nb6 K11 60.99(2) . 4_467
Nb18 Nb6 K11 127.00(3) . 4_467
Nb16 Nb6 K11 66.99(2) . 4_467
K5 Nb6 K11 63.05(3) 3_546 4_467
O52 Nb6 K7 37.99(14) . 4_467
O10 Nb6 K7 99.95(12) . 4_467
O50 Nb6 K7 65.94(12) . 4_467
O14 Nb6 K7 141.34(12) . 4_467
O1 Nb6 K7 101.22(12) . 4_467
O4 Nb6 K7 141.81(9) . 4_467
Nb2 Nb6 K7 125.17(3) . 4_467
Nb18 Nb6 K7 123.46(3) . 4_467
Nb16 Nb6 K7 97.30(3) . 4_467
K5 Nb6 K7 72.71(3) 3_546 4_467
K11 Nb6 K7 64.18(3) 4_467 4_467
O54 Nb7 O43 101.67(18) . .
O54 Nb7 O45 98.60(17) . .
O43 Nb7 O45 92.83(17) . .
O54 Nb7 O46 96.04(17) . .
O43 Nb7 O46 161.91(16) . .
O45 Nb7 O46 88.10(16) . .
O54 Nb7 O27 102.25(17) . .
O43 Nb7 O27 86.77(16) . .
O45 Nb7 O27 158.80(15) . .
O46 Nb7 O27 85.90(15) . .
O54 Nb7 O44 168.84(16) . .
O43 Nb7 O44 87.86(15) . .
O45 Nb7 O44 74.90(14) . .
O46 Nb7 O44 74.93(14) . .
O27 Nb7 O44 83.90(14) . .
O54 Nb7 Nb11 127.83(13) . .
O43 Nb7 Nb11 130.45(12) . .
O45 Nb7 Nb11 79.27(11) . .
O46 Nb7 Nb11 32.25(11) . .
O27 Nb7 Nb11 84.88(11) . .
O44 Nb7 Nb11 42.71(10) . .
O54 Nb7 Nb3 130.27(13) . .
O43 Nb7 Nb3 88.79(12) . .
O45 Nb7 Nb3 31.85(11) . .
O46 Nb7 Nb3 82.49(11) . .
O27 Nb7 Nb3 127.01(10) . .
O44 Nb7 Nb3 43.16(9) . .
Nb11 Nb7 Nb3 59.462(15) . .
O54 Nb7 K1 52.48(13) . 2_575
O43 Nb7 K1 49.37(12) . 2_575
O45 Nb7 K1 95.42(12) . 2_575
O46 Nb7 K1 148.51(11) . 2_575
O27 Nb7 K1 100.30(11) . 2_575
O44 Nb7 K1 136.17(10) . 2_575
Nb11 Nb7 K1 174.68(3) . 2_575
Nb3 Nb7 K1 115.82(3) . 2_575
O54 Nb7 K9 38.40(13) . 2_575
O43 Nb7 K9 106.82(12) . 2_575
O45 Nb7 K9 134.75(11) . 2_575
O46 Nb7 K9 84.89(11) . 2_575
O27 Nb7 K9 64.87(11) . 2_575
O44 Nb7 K9 143.97(10) . 2_575
Nb11 Nb7 K9 113.20(3) . 2_575
Nb3 Nb7 K9 161.70(3) . 2_575
K1 Nb7 K9 70.48(3) 2_575 2_575
O54 Nb7 K6 29.55(13) . 2_575
O43 Nb7 K6 113.95(12) . 2_575
O45 Nb7 K6 71.56(11) . 2_575
O46 Nb7 K6 83.48(11) . 2_575
O27 Nb7 K6 127.70(11) . 2_575
O44 Nb7 K6 140.41(10) . 2_575
Nb11 Nb7 K6 109.57(3) . 2_575
Nb3 Nb7 K6 102.05(3) . 2_575
K1 Nb7 K6 68.23(3) 2_575 2_575
K9 Nb7 K6 63.25(3) 2_575 2_575
O40 Nb8 O41 101.36(17) . .
O40 Nb8 O35 100.73(17) . .
O41 Nb8 O35 94.09(17) . .
O40 Nb8 O39 95.10(17) . .
O41 Nb8 O39 161.73(16) . .
O35 Nb8 O39 90.55(16) . .
O40 Nb8 O3 98.29(17) . .
O41 Nb8 O3 85.82(15) . .
O35 Nb8 O3 160.61(16) . .
O39 Nb8 O3 84.00(15) . .
O40 Nb8 O36 170.00(16) . .
O41 Nb8 O36 88.50(15) . .
O35 Nb8 O36 76.66(15) . .
O39 Nb8 O36 75.39(14) . .
O3 Nb8 O36 83.96(14) . .
O40 Nb8 Nb15 133.91(13) . .
O41 Nb8 Nb15 90.65(11) . .
O35 Nb8 Nb15 33.53(11) . .
O39 Nb8 Nb15 83.50(11) . .
O3 Nb8 Nb15 127.11(10) . .
O36 Nb8 Nb15 43.16(9) . .
O40 Nb8 Nb17 126.47(13) . .
O41 Nb8 Nb17 132.05(12) . .
O35 Nb8 Nb17 81.32(12) . .
O39 Nb8 Nb17 31.64(11) . .
O3 Nb8 Nb17 84.37(10) . .
O36 Nb8 Nb17 43.84(9) . .
Nb15 Nb8 Nb17 60.096(16) . .
O40 Nb8 K11 62.09(13) . 4_467
O41 Nb8 K11 132.63(12) . 4_467
O35 Nb8 K11 131.12(12) . 4_467
O39 Nb8 K11 50.43(11) . 4_467
O3 Nb8 K11 56.65(11) . 4_467
O36 Nb8 K11 112.20(10) . 4_467
Nb15 Nb8 K11 133.92(3) . 4_467
Nb17 Nb8 K11 76.53(3) . 4_467
O40 Nb8 K3 52.59(13) . 2_575
O41 Nb8 K3 49.69(12) . 2_575
O35 Nb8 K3 93.64(12) . 2_575
O39 Nb8 K3 147.63(11) . 2_575
O3 Nb8 K3 100.93(10) . 2_575
O36 Nb8 K3 136.73(10) . 2_575
Nb15 Nb8 K3 116.19(3) . 2_575
Nb17 Nb8 K3 174.67(3) . 2_575
K11 Nb8 K3 105.84(4) 4_467 2_575
O40 Nb8 K14 27.88(13) . 4_467
O41 Nb8 K14 113.49(12) . 4_467
O35 Nb8 K14 75.00(12) . 4_467
O39 Nb8 K14 84.78(11) . 4_467
O3 Nb8 K14 122.75(11) . 4_467
O36 Nb8 K14 145.02(10) . 4_467
Nb15 Nb8 K14 106.92(2) . 4_467
Nb17 Nb8 K14 111.21(2) . 4_467
K11 Nb8 K14 73.47(3) 4_467 4_467
K3 Nb8 K14 65.50(3) 2_575 4_467
O16 Nb9 O29 104.79(19) . .
O16 Nb9 O21 103.07(19) . .
O29 Nb9 O21 87.37(17) . .
O16 Nb9 O20 104.1(2) . .
O29 Nb9 O20 150.99(16) . .
O21 Nb9 O20 88.12(17) . .
O16 Nb9 O17 104.15(19) . .
O29 Nb9 O17 85.45(16) . .
O21 Nb9 O17 152.78(16) . .
O20 Nb9 O17 85.59(17) . .
O16 Nb9 O53 178.39(17) . .
O29 Nb9 O53 75.23(14) . .
O21 Nb9 O53 78.54(15) . .
O20 Nb9 O53 75.79(15) . .
O17 Nb9 O53 74.24(14) . .
O16 Nb9 Nb1 135.43(15) . .
O29 Nb9 Nb1 80.42(11) . .
O21 Nb9 Nb1 121.47(12) . .
O20 Nb9 Nb1 77.62(12) . .
O17 Nb9 Nb1 31.35(11) . .
O53 Nb9 Nb1 42.96(9) . .
O16 Nb9 Nb4 135.80(16) . .
O29 Nb9 Nb4 31.05(11) . .
O21 Nb9 Nb4 79.77(12) . .
O20 Nb9 Nb4 120.06(12) . .
O17 Nb9 Nb4 80.59(11) . .
O53 Nb9 Nb4 44.30(9) . .
Nb1 Nb9 Nb4 61.174(16) . .
O16 Nb9 K14 86.61(15) . 2_575
O29 Nb9 K14 44.66(11) . 2_575
O21 Nb9 K14 51.86(12) . 2_575
O20 Nb9 K14 139.97(13) . 2_575
O17 Nb9 K14 129.68(12) . 2_575
O53 Nb9 K14 94.46(9) . 2_575
Nb1 Nb9 K14 121.02(3) . 2_575
Nb4 Nb9 K14 60.17(2) . 2_575
O19 Nb10 O21 102.97(19) . .
O19 Nb10 O31 103.17(18) . .
O21 Nb10 O31 88.00(17) . .
O19 Nb10 O18 104.93(19) . .
O21 Nb10 O18 89.48(17) . .
O31 Nb10 O18 151.63(17) . .
O19 Nb10 O23 102.88(19) . .
O21 Nb10 O23 154.11(17) . .
O31 Nb10 O23 84.73(16) . .
O18 Nb10 O23 85.32(17) . .
O19 Nb10 O53 177.11(17) . .
O21 Nb10 O53 79.58(15) . .
O31 Nb10 O53 75.44(15) . .
O18 Nb10 O53 76.31(15) . .
O23 Nb10 O53 74.54(15) . .
O19 Nb10 Nb12 134.77(15) . .
O21 Nb10 Nb12 122.26(12) . .
O31 Nb10 Nb12 80.03(12) . .
O18 Nb10 Nb12 77.52(12) . .
O23 Nb10 Nb12 31.91(11) . .
O53 Nb10 Nb12 42.70(9) . .
O19 Nb10 Nb4 134.34(14) . .
O21 Nb10 Nb4 80.05(12) . .
O31 Nb10 Nb4 31.23(12) . .
O18 Nb10 Nb4 120.71(12) . .
O23 Nb10 Nb4 80.91(11) . .
O53 Nb10 Nb4 44.41(9) . .
Nb12 Nb10 Nb4 61.240(15) . .
O19 Nb10 K14 87.70(14) . 2_575
O21 Nb10 K14 49.67(12) . 2_575
O31 Nb10 K14 45.70(12) . 2_575
O18 Nb10 K14 139.14(12) . 2_575
O23 Nb10 K14 130.26(12) . 2_575
O53 Nb10 K14 93.00(9) . 2_575
Nb12 Nb10 K14 120.37(3) . 2_575
Nb4 Nb10 K14 59.28(2) . 2_575
O19 Nb10 K13 36.60(14) . 4_577
O21 Nb10 K13 102.08(13) . 4_577
O31 Nb10 K13 139.66(12) . 4_577
O18 Nb10 K13 68.33(12) . 4_577
O23 Nb10 K13 99.50(12) . 4_577
O53 Nb10 K13 144.55(9) . 4_577
Nb12 Nb10 K13 123.00(3) . 4_577
Nb4 Nb10 K13 170.88(3) . 4_577
K14 Nb10 K13 115.31(3) 2_575 4_577
O33 Nb11 O46 102.79(18) . .
O33 Nb11 O34 102.09(17) . .
O46 Nb11 O34 96.48(16) . .
O33 Nb11 O28 97.33(17) . .
O46 Nb11 O28 88.28(16) . .
O34 Nb11 O28 158.40(16) . .
O33 Nb11 O7 96.11(17) . .
O46 Nb11 O7 160.04(16) . .
O34 Nb11 O7 85.65(16) . .
O28 Nb11 O7 82.95(15) . .
O33 Nb11 O44 178.71(16) . .
O46 Nb11 O44 78.39(15) . .
O34 Nb11 O44 78.22(15) . .
O28 Nb11 O44 82.16(14) . .
O7 Nb11 O44 82.66(14) . .
O33 Nb11 Nb3 136.67(13) . .
O46 Nb11 Nb3 85.46(12) . .
O34 Nb11 Nb3 34.65(11) . .
O28 Nb11 Nb3 125.65(11) . .
O7 Nb11 Nb3 85.17(11) . .
O44 Nb11 Nb3 43.70(9) . .
O33 Nb11 Nb7 137.82(13) . .
O46 Nb11 Nb7 35.05(12) . .
O34 Nb11 Nb7 86.50(12) . .
O28 Nb11 Nb7 85.42(11) . .
O7 Nb11 Nb7 125.88(11) . .
O44 Nb11 Nb7 43.37(9) . .
Nb3 Nb11 Nb7 60.417(16) . .
O33 Nb11 K5 48.18(13) . 2_575
O46 Nb11 K5 149.39(12) . 2_575
O34 Nb11 K5 83.19(12) . 2_575
O28 Nb11 K5 103.26(11) . 2_575
O7 Nb11 K5 50.55(11) . 2_575
O44 Nb11 K5 130.75(10) . 2_575
Nb3 Nb11 K5 109.00(3) . 2_575
Nb7 Nb11 K5 169.30(3) . 2_575
O33 Nb11 K10 45.32(14) . 2_575
O46 Nb11 K10 94.76(12) . 2_575
O34 Nb11 K10 147.26(12) . 2_575
O28 Nb11 K10 52.28(11) . 2_575
O7 Nb11 K10 93.98(11) . 2_575
O44 Nb11 K10 134.28(10) . 2_575
Nb3 Nb11 K10 177.88(3) . 2_575
Nb7 Nb11 K10 118.85(3) . 2_575
K5 Nb11 K10 71.79(3) 2_575 2_575
O33 Nb11 K13 37.01(13) . 2_575
O46 Nb11 K13 73.05(12) . 2_575
O34 Nb11 K13 84.00(12) . 2_575
O28 Nb11 K13 117.46(11) . 2_575
O7 Nb11 K13 126.87(11) . 2_575
O44 Nb11 K13 144.24(10) . 2_575
Nb3 Nb11 K13 111.96(3) . 2_575
Nb7 Nb11 K13 105.28(3) . 2_575
K5 Nb11 K13 76.49(3) 2_575 2_575
K10 Nb11 K13 70.10(4) 2_575 2_575
O28 Nb12 O22 100.82(18) . .
O28 Nb12 O23 103.04(18) . .
O22 Nb12 O23 93.86(18) . .
O28 Nb12 O27 98.53(16) . .
O22 Nb12 O27 159.32(16) . .
O23 Nb12 O27 88.82(16) . .
O28 Nb12 O26 97.84(17) . .
O22 Nb12 O26 86.46(16) . .
O23 Nb12 O26 158.66(16) . .
O27 Nb12 O26 83.72(15) . .
O28 Nb12 O53 173.43(16) . .
O22 Nb12 O53 80.75(16) . .
O23 Nb12 O53 83.15(16) . .
O27 Nb12 O53 79.21(14) . .
O26 Nb12 O53 75.83(15) . .
O28 Nb12 Nb13 135.26(13) . .
O22 Nb12 Nb13 34.44(12) . .
O23 Nb12 Nb13 85.23(12) . .
O27 Nb12 Nb13 125.83(11) . .
O26 Nb12 Nb13 83.04(11) . .
O53 Nb12 Nb13 46.61(10) . .
O28 Nb12 Nb10 137.66(13) . .
O22 Nb12 Nb10 85.69(12) . .
O23 Nb12 Nb10 34.64(12) . .
O27 Nb12 Nb10 84.93(10) . .
O26 Nb12 Nb10 124.41(11) . .
O53 Nb12 Nb10 48.59(10) . .
Nb13 Nb12 Nb10 61.279(17) . .
O28 Nb12 K7 53.30(13) . .
O22 Nb12 K7 52.70(12) . .
O23 Nb12 K7 122.34(13) . .
O27 Nb12 K7 139.83(11) . .
O26 Nb12 K7 74.27(11) . .
O53 Nb12 K7 125.19(10) . .
Nb13 Nb12 K7 84.86(3) . .
Nb10 Nb12 K7 135.21(3) . .
O28 Nb12 K10 39.35(13) . 2_575
O22 Nb12 K10 84.90(13) . 2_575
O23 Nb12 K10 68.44(12) . 2_575
O27 Nb12 K10 115.00(11) . 2_575
O26 Nb12 K10 132.72(11) . 2_575
O53 Nb12 K10 147.14(10) . 2_575
Nb13 Nb12 K10 112.37(3) . 2_575
Nb10 Nb12 K10 101.14(3) . 2_575
K7 Nb12 K10 63.70(3) . 2_575
O15 Nb13 O20 104.32(18) . .
O15 Nb13 O18 105.11(19) . .
O20 Nb13 O18 89.17(17) . .
O15 Nb13 O30 100.19(18) . .
O20 Nb13 O30 88.17(17) . .
O18 Nb13 O30 154.42(16) . .
O15 Nb13 O22 102.01(18) . .
O20 Nb13 O22 153.54(16) . .
O18 Nb13 O22 86.52(17) . .
O30 Nb13 O22 84.63(16) . .
O15 Nb13 O53 174.35(17) . .
O20 Nb13 O53 79.35(15) . .
O18 Nb13 O53 79.05(15) . .
O30 Nb13 O53 75.46(15) . .
O22 Nb13 O53 74.20(15) . .
O15 Nb13 Nb1 132.15(14) . .
O20 Nb13 Nb1 79.19(12) . .
O18 Nb13 Nb1 122.73(12) . .
O30 Nb13 Nb1 32.02(11) . .
O22 Nb13 Nb1 81.28(11) . .
O53 Nb13 Nb1 43.76(9) . .
O15 Nb13 Nb12 133.43(14) . .
O20 Nb13 Nb12 122.24(12) . .
O18 Nb13 Nb12 78.32(12) . .
O30 Nb13 Nb12 81.65(11) . .
O22 Nb13 Nb12 31.45(11) . .
O53 Nb13 Nb12 43.02(9) . .
Nb1 Nb13 Nb12 62.864(15) . .
O15 Nb13 K6 48.66(14) . .
O20 Nb13 K6 106.89(12) . .
O18 Nb13 K6 151.41(12) . .
O30 Nb13 K6 52.25(11) . .
O22 Nb13 K6 88.60(12) . .
O53 Nb13 K6 126.39(10) . .
Nb1 Nb13 K6 84.17(3) . .
Nb12 Nb13 K6 110.36(3) . .
O37 Nb15 O43 100.19(18) . .
O37 Nb15 O35 98.01(18) . .
O43 Nb15 O35 91.83(16) . .
O37 Nb15 O38 96.31(18) . .
O43 Nb15 O38 163.03(16) . .
O35 Nb15 O38 89.79(16) . .
O37 Nb15 O25 100.78(17) . .
O43 Nb15 O25 86.27(16) . .
O35 Nb15 O25 161.15(15) . .
O38 Nb15 O25 86.76(16) . .
O37 Nb15 O36 170.91(17) . .
O43 Nb15 O36 87.51(15) . .
O35 Nb15 O36 76.76(15) . .
O38 Nb15 O36 76.42(15) . .
O25 Nb15 O36 84.42(14) . .
O37 Nb15 Nb8 131.12(13) . .
O43 Nb15 Nb8 88.53(12) . .
O35 Nb15 Nb8 33.27(11) . .
O38 Nb15 Nb8 83.59(11) . .
O25 Nb15 Nb8 127.88(11) . .
O36 Nb15 Nb8 43.53(10) . .
O37 Nb15 Nb17 128.40(14) . .
O43 Nb15 Nb17 131.40(12) . .
O35 Nb15 Nb17 81.41(12) . .
O38 Nb15 Nb17 32.45(11) . .
O25 Nb15 Nb17 85.81(11) . .
O36 Nb15 Nb17 44.00(9) . .
Nb8 Nb15 Nb17 60.396(15) . .
O37 Nb15 K1 49.16(14) . 2_575
O43 Nb15 K1 51.36(12) . 2_575
O35 Nb15 K1 92.99(12) . 2_575
O38 Nb15 K1 145.40(11) . 2_575
O25 Nb15 K1 100.35(11) . 2_575
O36 Nb15 K1 137.65(10) . 2_575
Nb8 Nb15 K1 115.92(3) . 2_575
Nb17 Nb15 K1 173.64(3) . 2_575
O37 Nb15 K3 37.53(13) . 4_477
O43 Nb15 K3 105.82(12) . 4_477
O35 Nb15 K3 133.65(11) . 4_477
O38 Nb15 K3 84.99(11) . 4_477
O25 Nb15 K3 64.49(11) . 4_477
O36 Nb15 K3 144.63(10) . 4_477
Nb8 Nb15 K3 162.44(3) . 4_477
Nb17 Nb15 K3 113.44(3) . 4_477
K1 Nb15 K3 68.41(3) 2_575 4_477
O37 Nb15 K2 25.24(13) . 4_477
O43 Nb15 K2 107.82(12) . 4_477
O35 Nb15 K2 73.88(11) . 4_477
O38 Nb15 K2 88.86(11) . 4_477
O25 Nb15 K2 124.51(11) . 4_477
O36 Nb15 K2 147.08(10) . 4_477
Nb8 Nb15 K2 106.40(2) . 4_477
Nb17 Nb15 K2 116.00(3) . 4_477
K1 Nb15 K2 59.12(3) 2_575 4_477
K3 Nb15 K2 60.02(3) 4_477 4_477
O49 Nb16 O51 98.37(17) . .
O49 Nb16 O50 100.11(18) . .
O51 Nb16 O50 90.91(16) . .
O49 Nb16 O3 106.31(17) . .
O51 Nb16 O3 155.30(16) . .
O50 Nb16 O3 85.83(15) . .
O49 Nb16 O6 104.17(17) . .
O51 Nb16 O6 87.56(16) . .
O50 Nb16 O6 155.64(16) . .
O3 Nb16 O6 85.51(15) . .
O49 Nb16 O4 177.35(16) . .
O51 Nb16 O4 79.17(15) . .
O50 Nb16 O4 79.02(15) . .
O3 Nb16 O4 76.17(14) . .
O6 Nb16 O4 76.81(14) . .
O49 Nb16 Nb6 131.17(14) . .
O51 Nb16 Nb6 81.77(11) . .
O50 Nb16 Nb6 31.53(12) . .
O3 Nb16 Nb6 82.74(10) . .
O6 Nb16 Nb6 124.53(11) . .
O4 Nb16 Nb6 47.73(9) . .
O49 Nb16 Nb18 129.79(13) . .
O51 Nb16 Nb18 31.66(11) . .
O50 Nb16 Nb18 82.09(12) . .
O3 Nb16 Nb18 123.81(10) . .
O6 Nb16 Nb18 83.94(10) . .
O4 Nb16 Nb18 47.69(9) . .
Nb6 Nb16 Nb18 59.889(16) . .
O49 Nb16 K2 51.54(14) . 2_575
O51 Nb16 K2 55.60(11) . 2_575
O50 Nb16 K2 123.18(12) . 2_575
O3 Nb16 K2 143.46(11) . 2_575
O6 Nb16 K2 75.11(11) . 2_575
O4 Nb16 K2 126.88(10) . 2_575
Nb6 Nb16 K2 133.73(3) . 2_575
Nb18 Nb16 K2 85.10(3) . 2_575
O49 Nb16 K11 89.79(14) . 4_467
O51 Nb16 K11 139.44(12) . 4_467
O50 Nb16 K11 48.54(11) . 4_467
O3 Nb16 K11 43.57(11) . 4_467
O6 Nb16 K11 128.90(11) . 4_467
O4 Nb16 K11 91.46(10) . 4_467
Nb6 Nb16 K11 63.73(2) . 4_467
Nb18 Nb16 K11 123.57(3) . 4_467
K2 Nb16 K11 140.69(3) 2_575 4_467
O49 Nb16 K3 26.89(13) . 2_575
O51 Nb16 K3 116.78(11) . 2_575
O50 Nb16 K3 116.95(12) . 2_575
O3 Nb16 K3 86.21(10) . 2_575
O6 Nb16 K3 85.11(11) . 2_575
O4 Nb16 K3 155.53(9) . 2_575
Nb6 Nb16 K3 147.09(3) . 2_575
Nb18 Nb16 K3 146.88(3) . 2_575
K2 Nb16 K3 61.87(3) 2_575 2_575
K11 Nb16 K3 87.14(3) 4_467 2_575
O48 Nb17 O39 100.73(18) . .
O48 Nb17 O38 104.01(18) . .
O39 Nb17 O38 95.14(17) . .
O48 Nb17 O2 97.15(18) . .
O39 Nb17 O2 88.34(16) . .
O38 Nb17 O2 157.47(16) . .
O48 Nb17 O24 99.77(18) . .
O39 Nb17 O24 158.12(16) . .
O38 Nb17 O24 87.23(16) . .
O2 Nb17 O24 81.59(16) . .
O48 Nb17 O36 177.42(17) . .
O39 Nb17 O36 77.09(15) . .
O38 Nb17 O36 77.68(15) . .
O2 Nb17 O36 81.45(14) . .
O24 Nb17 O36 82.21(14) . .
O48 Nb17 Nb15 138.74(14) . .
O39 Nb17 Nb15 84.89(12) . .
O38 Nb17 Nb15 34.86(12) . .
O2 Nb17 Nb15 123.99(11) . .
O24 Nb17 Nb15 84.76(11) . .
O36 Nb17 Nb15 42.85(9) . .
O48 Nb17 Nb8 134.83(14) . .
O39 Nb17 Nb8 34.13(12) . .
O38 Nb17 Nb8 84.60(12) . .
O2 Nb17 Nb8 85.95(11) . .
O24 Nb17 Nb8 125.14(11) . .
O36 Nb17 Nb8 43.06(9) . .
Nb15 Nb17 Nb8 59.508(15) . .
O48 Nb17 K4 41.75(14) . 4_467
O39 Nb17 K4 80.97(12) . 4_467
O38 Nb17 K4 69.60(12) . 4_467
O2 Nb17 K4 132.88(11) . 4_467
O24 Nb17 K4 119.93(11) . 4_467
O36 Nb17 K4 138.43(10) . 4_467
Nb15 Nb17 K4 100.71(3) . 4_467
Nb8 Nb17 K4 107.44(3) . 4_467
O12 Nb18 O10 104.50(19) . .
O12 Nb18 O51 104.47(18) . .
O10 Nb18 O51 88.88(17) . .
O12 Nb18 O11 102.90(18) . .
O10 Nb18 O11 89.35(17) . .
O51 Nb18 O11 152.13(16) . .
O12 Nb18 O9 101.60(19) . .
O10 Nb18 O9 153.90(16) . .
O51 Nb18 O9 84.14(16) . .
O11 Nb18 O9 85.32(16) . .
O12 Nb18 O4 176.22(18) . .
O10 Nb18 O4 79.26(15) . .
O51 Nb18 O4 75.86(14) . .
O11 Nb18 O4 76.48(15) . .
O9 Nb18 O4 74.65(14) . .
O12 Nb18 Nb14 133.44(15) . .
O10 Nb18 Nb14 122.01(12) . .
O51 Nb18 Nb14 80.16(11) . .
O11 Nb18 Nb14 77.28(12) . .
O9 Nb18 Nb14 31.96(11) . .
O4 Nb18 Nb14 42.79(9) . .
O12 Nb18 Nb6 136.13(15) . .
O10 Nb18 Nb6 31.64(11) . .
O51 Nb18 Nb6 81.76(11) . .
O11 Nb18 Nb6 82.24(12) . .
O9 Nb18 Nb6 122.27(11) . .
O4 Nb18 Nb6 47.62(9) . .
Nb14 Nb18 Nb6 90.387(18) . .
O12 Nb18 Nb16 135.89(14) . .
O10 Nb18 Nb16 80.79(12) . .
O51 Nb18 Nb16 31.44(11) . .
O11 Nb18 Nb16 121.07(12) . .
O9 Nb18 Nb16 80.19(11) . .
O4 Nb18 Nb16 44.59(9) . .
Nb14 Nb18 Nb16 61.006(15) . .
Nb6 Nb18 Nb16 60.047(16) . .
O12 Nb18 K4 30.08(14) . .
O10 Nb18 K4 84.30(12) . .
O51 Nb18 K4 126.78(11) . .
O11 Nb18 K4 80.66(12) . .
O9 Nb18 K4 119.80(11) . .
O4 Nb18 K4 151.84(9) . .
Nb14 Nb18 K4 144.95(3) . .
Nb6 Nb18 K4 113.28(3) . .
Nb16 Nb18 K4 153.21(3) . .
Nb2 O1 Nb6 114.05(19) . .
Nb2 O1 K11 102.46(16) . 4_467
Nb6 O1 K11 107.35(15) . 4_467
Nb2 O1 K5 146.06(19) . 3_546
Nb6 O1 K5 92.83(14) . 3_546
K11 O1 K5 87.76(12) 4_467 3_546
Nb2 O2 Nb17 137.6(2) . .
Nb2 O2 K8 101.56(16) . .
Nb17 O2 K8 116.56(16) . .
Nb2 O3 Nb16 109.87(17) . .
Nb2 O3 Nb8 130.02(18) . .
Nb16 O3 Nb8 117.61(17) . .
Nb2 O3 K11 94.77(13) . 4_467
Nb16 O3 K11 107.12(15) . 4_467
Nb8 O3 K11 85.86(13) . 4_467
Nb14 O4 Nb2 97.87(14) . .
Nb14 O4 Nb16 94.51(14) . .
Nb2 O4 Nb16 95.03(14) . .
Nb14 O4 Nb5 89.60(13) . .
Nb2 O4 Nb5 89.46(13) . .
Nb16 O4 Nb5 173.43(18) . .
Nb14 O4 Nb18 89.01(13) . .
Nb2 O4 Nb18 172.35(19) . .
Nb16 O4 Nb18 87.72(12) . .
Nb5 O4 Nb18 87.24(12) . .
Nb14 O4 Nb6 173.35(18) . .
Nb2 O4 Nb6 88.18(13) . .
Nb16 O4 Nb6 87.67(13) . .
Nb5 O4 Nb6 87.69(13) . .
Nb18 O4 Nb6 84.79(12) . .
Nb2 O5 Nb5 112.09(18) . .
Nb2 O5 K9 155.76(19) . .
Nb5 O5 K9 89.77(13) . .
Nb2 O5 K8 83.96(13) . .
Nb5 O5 K8 140.06(17) . .
K9 O5 K8 72.25(9) . .
Nb14 O6 Nb16 108.88(17) . .
Nb14 O6 Nb3 128.73(19) . .
Nb16 O6 Nb3 119.97(18) . .
Nb14 O8 Nb5 113.04(19) . .
Nb14 O8 K11 120.44(17) . .
Nb5 O8 K11 91.89(14) . .
Nb14 O8 K7 99.71(15) . .
Nb5 O8 K7 137.80(17) . .
K11 O8 K7 93.78(12) . .
Nb14 O9 Nb18 113.67(19) . .
Nb6 O10 Nb18 116.7(2) . .
Nb5 O11 Nb18 116.9(2) . .
Nb5 O11 K11 89.72(14) . .
Nb18 O11 K11 123.89(17) . .
Nb18 O12 K4 131.0(2) . .
Nb5 O13 K14 124.6(2) . .
Nb5 O13 K9 106.06(19) . .
K14 O13 K9 106.97(15) . .
Nb5 O13 K11 81.43(15) . .
K14 O13 K11 99.21(13) . .
K9 O13 K11 140.35(16) . .
Nb5 O14 Nb6 115.71(19) . .
Nb13 O15 K6 103.31(18) . .
Nb1 O17 Nb9 114.9(2) . .
Nb13 O18 Nb10 117.0(2) . .
Nb10 O19 K13 120.4(2) . 4_577
Nb13 O20 Nb9 117.9(2) . .
Nb10 O21 Nb9 117.44(19) . .
Nb10 O21 K14 100.83(15) . 2_575
Nb9 O21 K14 97.41(16) . 2_575
Nb12 O22 Nb13 114.12(19) . .
Nb12 O22 K7 97.99(15) . .
Nb13 O22 K7 140.10(18) . .
Nb12 O23 Nb10 113.5(2) . .
Nb1 O24 Nb17 138.4(2) . .
Nb4 O25 Nb1 108.57(18) . .
Nb4 O25 Nb15 119.09(18) . .
Nb1 O25 Nb15 130.24(19) . .
Ga1 O26 Nb1 120.5(2) . .
Ga1 O26 Nb12 119.37(19) . .
Nb1 O26 Nb12 109.63(17) . .
Nb12 O27 Nb7 131.34(19) . .
Nb12 O27 Nb4 108.10(17) . .
Nb7 O27 Nb4 118.42(18) . .
Nb12 O28 Nb11 137.7(2) . .
Nb12 O28 K10 117.70(18) . 2_575
Nb11 O28 K10 93.77(14) . 2_575
Nb12 O28 K7 98.38(16) . .
Nb11 O28 K7 110.96(15) . .
K10 O28 K7 88.00(11) 2_575 .
Nb4 O29 Nb9 117.78(19) . .
Nb4 O29 K3 95.86(15) . 4_477
Nb9 O29 K3 135.28(18) . 4_477
Nb4 O29 K14 97.79(15) . 2_575
Nb9 O29 K14 105.85(15) . 2_575
K3 O29 K14 97.05(12) 4_477 2_575
Nb1 O30 Nb13 113.41(19) . .
Nb1 O30 K6 151.85(19) . .
Nb13 O30 K6 94.23(15) . .
Nb4 O31 Nb10 117.28(19) . .
Nb4 O31 K9 96.65(15) . 2_575
Nb10 O31 K9 136.04(18) . 2_575
Nb4 O31 K14 94.48(15) . 2_575
Nb10 O31 K14 105.31(16) . 2_575
K9 O31 K14 98.49(12) 2_575 2_575
Nb4 O32 K1 141.8(2) . 2_575
Nb4 O32 K9 92.40(16) . 2_575
K1 O32 K9 98.95(13) 2_575 2_575
Nb4 O32 K3 90.97(16) . 4_477
K1 O32 K3 93.73(13) 2_575 4_477
K9 O32 K3 154.71(15) 2_575 4_477
Nb11 O33 K13 119.91(19) . 2_575
Nb11 O33 K5 103.79(17) . 2_575
K13 O33 K5 116.22(15) 2_575 2_575
Nb11 O33 K10 108.24(18) . 2_575
K13 O33 K10 105.60(14) 2_575 2_575
K5 O33 K10 101.39(13) 2_575 2_575
Nb11 O34 Nb3 112.58(18) . .
Nb8 O35 Nb15 113.20(19) . .
Ga1 O36 Nb15 119.04(18) . .
Ga1 O36 Nb8 118.93(18) . .
Nb15 O36 Nb8 93.31(14) . .
Ga1 O36 Nb17 130.53(19) . .
Nb15 O36 Nb17 93.15(13) . .
Nb8 O36 Nb17 93.11(13) . .
Nb15 O37 K2 138.5(2) . 4_477
Nb15 O37 K3 119.14(19) . 4_477
K2 O37 K3 96.86(13) 4_477 4_477
Nb15 O37 K1 102.99(17) . 2_575
K2 O37 K1 89.32(13) 4_477 2_575
K3 O37 K1 99.71(13) 4_477 2_575
Nb17 O38 Nb15 112.70(19) . .
Nb17 O39 Nb8 114.24(19) . .
Nb17 O39 K11 131.90(18) . 4_467
Nb8 O39 K11 93.96(14) . 4_467
Nb8 O40 K14 134.4(2) . 4_467
Nb8 O40 K3 98.67(16) . 2_575
K14 O40 K3 97.32(13) 4_467 2_575
Nb8 O40 K11 87.96(15) . 4_467
K14 O40 K11 104.37(13) 4_467 4_467
K3 O40 K11 142.17(15) 2_575 4_467
Nb8 O41 Nb3 158.7(2) . .
Nb8 O41 K3 98.19(15) . 2_575
Nb3 O41 K3 99.34(15) . 2_575
Ga1 O42 Nb14 121.35(19) . .
Ga1 O42 Nb2 119.33(19) . .
Nb14 O42 Nb2 109.96(17) . .
Nb7 O43 Nb15 157.4(2) . .
Nb7 O43 K1 100.02(15) . 2_575
Nb15 O43 K1 96.61(15) . 2_575
Ga1 O44 Nb11 130.94(19) . .
Ga1 O44 Nb3 118.97(18) . .
Nb11 O44 Nb3 93.19(14) . .
Ga1 O44 Nb7 117.66(18) . .
Nb11 O44 Nb7 93.92(14) . .
Nb3 O44 Nb7 93.61(13) . .
Nb7 O45 Nb3 116.36(18) . .
Nb11 O46 Nb7 112.70(18) . .
Nb3 O47 K2 123.00(19) . 2_575
Nb3 O47 K3 99.69(17) . 2_575
K2 O47 K3 91.70(13) 2_575 2_575
Nb17 O48 Na1 140.4(2) . .
Nb17 O48 K4 114.67(19) . 4_467
Na1 O48 K4 93.78(14) . 4_467
Nb16 O49 K3 136.3(2) . 2_575
Nb16 O49 K2 100.08(17) . 2_575
K3 O49 K2 91.91(13) 2_575 2_575
Nb16 O49 K1 127.84(19) . 4_467
K3 O49 K1 95.15(12) 2_575 4_467
K2 O49 K1 82.70(11) 2_575 4_467
Nb16 O50 Nb6 117.0(2) . .
Nb16 O50 K11 103.46(15) . 4_467
Nb6 O50 K11 99.42(15) . 4_467
Nb16 O51 Nb18 116.90(19) . .
Nb16 O51 K2 91.39(14) . 2_575
Nb18 O51 K2 143.46(18) . 2_575
Nb6 O52 K10 126.8(2) . 3_546
Nb6 O52 K7 119.2(2) . 4_467
K10 O52 K7 99.82(14) 3_546 4_467
Nb6 O52 K5 100.88(18) . 3_546
K10 O52 K5 101.65(14) 3_546 3_546
K7 O52 K5 105.61(15) 4_467 3_546
Nb12 O53 Nb1 98.78(14) . .
Nb12 O53 Nb4 95.23(14) . .
Nb1 O53 Nb4 94.90(14) . .
Nb12 O53 Nb13 90.37(14) . .
Nb1 O53 Nb13 89.42(14) . .
Nb4 O53 Nb13 172.32(18) . .
Nb12 O53 Nb10 88.70(14) . .
Nb1 O53 Nb10 171.83(19) . .
Nb4 O53 Nb10 87.63(13) . .
Nb13 O53 Nb10 87.25(13) . .
Nb12 O53 Nb9 172.68(19) . .
Nb1 O53 Nb9 87.95(14) . .
Nb4 O53 Nb9 87.02(13) . .
Nb13 O53 Nb9 86.79(12) . .
Nb10 O53 Nb9 84.42(12) . .
Nb7 O54 K9 117.64(18) . 2_575
Nb7 O54 K6 131.71(19) . 2_575
K9 O54 K6 101.04(13) 2_575 2_575
Nb7 O54 K1 99.70(16) . 2_575
K9 O54 K1 100.11(13) 2_575 2_575
K6 O54 K1 100.76(13) 2_575 2_575
K8 O1W K5 80.33(14) 3_556 .
K8 O2W K5 76.60(12) 3_556 .
K8 O2W K11 124.59(17) 3_556 2_574
K5 O2W K11 85.41(14) . 2_574
K2 O3W K12 84.07(12) 1_545 .
K2 O3W K14 167.68(18) 1_545 .
K12 O3W K14 83.61(12) . .
K9 O5W K8 79.46(13) . .
K8 O6W K5 80.01(13) . 3_546
K8 O6W K9 80.64(13) . .
K5 O6W K9 158.05(18) 3_546 .
K1 O7W K2 87.12(14) . 3_646
K1 O8W K7 120.1(2) . .
K1 O8W K11 143.44(19) . .
K7 O8W K11 87.32(13) . .
K12 O10W K4 86.92(13) . .
K12 O10W K14 82.78(13) . .
K4 O10W K14 169.70(17) . .
K12 O11W K4 85.47(15) . .
K12 O11W K10 84.46(16) . 3_546
K4 O11W K10 168.48(19) . 3_546
K12 O13W K10 90.23(13) 3_556 .
K12 O13W K14 79.49(12) 3_556 3_556
K10 O13W K14 169.36(18) . 3_556
K13 O14W Na1 100.0(3) . .
Na1 O15W K4 99.8(2) . 4_467
K12 O17W K4 87.67(13) 1_565 1_565
K12 O17W K2 80.40(12) 1_565 .
K4 O17W K2 166.42(17) 1_565 .
K13 O18W K6 175.0(2) . .
K6 O19W K7 111.98(19) . .
K1 O22W K3 164.2(2) . .
K13 O27W K10 97.4(3) . .
K8 O31W Na1 87.8(3) . .
O15W Na1 O14W 92.8(2) . .
O15W Na1 O48 67.74(17) . .
O14W Na1 O48 132.4(2) . .
O15W Na1 O30W 92.7(2) . .
O14W Na1 O30W 136.0(2) . .
O48 Na1 O30W 89.61(18) . .
O15W Na1 O31W 114.7(2) . .
O14W Na1 O31W 75.9(2) . .
O48 Na1 O31W 74.31(19) . .
O30W Na1 O31W 138.4(2) . .
O15W Na1 K8 132.31(17) . .
O14W Na1 K8 112.01(17) . .
O48 Na1 K8 65.47(11) . .
O30W Na1 K8 95.58(17) . .
O31W Na1 K8 42.85(14) . .
O15W Na1 K13 131.40(17) . .
O14W Na1 K13 39.83(15) . .
O48 Na1 K13 145.83(15) . .
O30W Na1 K13 113.69(17) . .
O31W Na1 K13 71.72(15) . .
K8 Na1 K13 86.79(7) . .
O15W Na1 K4 41.29(15) . 4_467
O14W Na1 K4 134.11(18) . 4_467
O48 Na1 K4 44.30(10) . 4_467
O30W Na1 K4 63.68(15) . 4_467
O31W Na1 K4 117.61(17) . 4_467
K8 Na1 K4 103.79(8) . 4_467
K13 Na1 K4 169.19(10) . 4_467

loop_
_geom_bond_atom_site_label_1
_geom_bond_atom_site_label_2
_geom_bond_distance
_geom_bond_site_symmetry_2
K1 O32 2.687(4) 2_574
K1 O7W 2.793(5) .
K1 O8W 2.817(5) .
K1 O37 2.835(4) 2_574
K1 O43 2.872(4) 2_574
K1 O54 2.999(4) 2_574
K1 O49 2.999(4) 4_567
K1 O22W 3.260(6) .
K1 Nb15 3.6523(15) 2_574
K1 Nb7 3.7266(15) 2_574
K1 K2 3.876(2) 3_646
K1 Nb4 4.1886(15) 2_574
K2 O37 2.676(4) 4_577
K2 O47 2.700(4) 2_574
K2 O7W 2.831(5) 3_656
K2 O3W 2.833(4) 1_565
K2 O4W 2.844(5) .
K2 O49 2.865(4) 2_574
K2 O51 2.973(4) 2_574
K2 O17W 3.082(5) .
K2 Nb16 3.6029(14) 2_574
K2 K12 3.816(2) 1_565
K2 K1 3.876(2) 3_656
K2 Nb3 3.9474(14) 2_574
K3 O37 2.694(4) 4_577
K3 O49 2.723(4) 2_574
K3 O41 2.777(4) 2_574
K3 O29 2.797(4) 4_577
K3 O40 2.896(4) 2_574
K3 O47 2.897(4) 2_574
K3 O20W 3.090(6) .
K3 O32 3.095(4) 4_577
K3 O22W 3.290(6) .
K3 Nb4 3.5726(15) 4_577
K3 Nb8 3.6044(14) 2_574
K3 Nb3 3.6360(15) 2_574
K4 O12 2.720(5) .
K4 O15W 2.810(7) 4_567
K4 O21W 2.857(6) .
K4 O17W 2.881(5) 1_545
K4 O48 2.937(5) 4_567
K4 O10W 3.002(5) .
K4 O11W 3.061(6) .
K4 O9W 3.291(7) .
K4 K12 3.950(2) .
K4 Nb17 4.0083(17) 4_567
K4 Nb18 4.0949(15) .
K4 Na1 4.196(4) 4_567
K5 O33 2.790(4) 2_574
K5 O1W 2.806(5) .
K5 O6W 2.811(5) 3_556
K5 O7 2.815(4) 2_574
K5 O52 2.881(4) 3_556
K5 O1 2.921(4) 3_556
K5 O2W 2.939(5) .
K5 K8 3.568(2) 3_556
K5 Nb11 3.6352(15) 2_574
K5 Nb6 3.6517(16) 3_556
K5 Nb14 3.8925(16) 2_574
K5 K11 3.995(2) 2_574
K6 O54 2.708(4) 2_574
K6 O19W 2.790(5) .
K6 O15 2.832(5) .
K6 O30 2.911(4) .
K6 O18W 2.911(6) .
K6 O16W 2.925(5) .
K6 Nb13 3.6710(16) .
K6 Nb7 4.0991(16) 2_574
K6 K9 4.173(2) .
K6 K7 4.639(2) .
K7 O52 2.804(5) 4_567
K7 O19W 2.806(6) .
K7 O26W 2.851(7) .
K7 O8W 2.890(6) .
K7 O8 2.970(4) .
K7 O22 3.065(4) .
K7 O28 3.092(4) .
K7 O7 3.094(4) .
K7 Nb14 3.7882(17) .
K7 Nb12 3.8156(18) .
K7 Nb6 3.9754(18) 4_567
K7 K10 4.215(2) 2_575
K8 O31W 2.648(7) .
K8 O1W 2.724(6) 3_546
K8 O6W 2.738(5) .
K8 O2W 2.815(5) 3_546
K8 O2 2.913(4) .
K8 O5W 2.962(5) .
K8 O5 3.406(4) .
K8 K5 3.568(2) 3_546
K8 Nb2 3.7297(18) .
K8 K9 3.780(2) .
K8 Na1 3.890(4) .
K9 O13 2.697(4) .
K9 O54 2.699(4) 2_574
K9 O31 2.778(4) 2_574
K9 O5W 2.951(5) .
K9 O5 2.979(4) .
K9 O32 3.056(4) 2_574
K9 O6W 3.089(5) .
K9 Nb4 3.5764(16) 2_574
K9 Nb5 3.5987(15) .
K9 Nb7 3.8488(15) 2_574
K10 O52 2.706(4) 3_556
K10 O33 2.809(4) 2_574
K10 O28W 2.881(7) .
K10 O29W 2.908(8) .
K10 O13W 2.940(5) .
K10 O28 2.975(4) 2_574
K10 O27W 3.122(12) .
K10 O11W 3.405(6) 3_556
K10 Nb11 3.7525(16) 2_574
K10 Nb6 4.0200(15) 3_556
K10 Nb12 4.1541(16) 2_574
K10 K12 4.164(2) 3_556
K11 O39 2.712(4) 4_567
K11 O8 2.811(4) .
K11 O1 2.842(4) 4_567
K11 O11 2.931(4) .
K11 O3 2.939(4) 4_567
K11 O2W 2.951(6) 2_575
K11 O40 3.103(4) 4_567
K11 O50 3.141(4) 4_567
K11 O8W 3.216(5) .
K11 O13 3.328(5) .
K11 Nb8 3.5096(15) 4_567
K11 Nb5 3.5216(15) .
K12 O10W 2.733(5) .
K12 O11W 2.749(5) .
K12 O12W 2.810(5) .
K12 O17W 2.821(5) 1_545
K12 O3W 2.865(5) .
K12 O13W 2.937(5) 3_546
K12 K2 3.816(2) 1_545
K12 K14 3.832(2) .
K12 K10 4.164(2) 3_546
K13 O14W 2.692(7) .
K13 O33 2.701(4) 2_574
K13 O27W 2.707(7) .
K13 O19 2.710(5) 4_477
K13 O18W 2.901(6) .
K13 O23W 2.973(8) .
K13 Nb11 3.8889(16) 2_574
K13 Nb10 3.9195(16) 4_477
K13 Na1 4.139(4) .
K14 O13 2.662(4) .
K14 O40 2.688(4) 4_567
K14 O29 2.802(4) 2_574
K14 O3W 2.883(4) .
K14 O31 2.907(4) 2_574
K14 O21 3.041(4) 2_574
K14 O10W 3.051(5) .
K14 O13W 3.055(5) 3_546
K14 Nb4 3.6275(14) 2_574
K14 Nb9 3.8342(14) 2_574
K14 Nb10 3.9179(14) 2_574
Nb14 O7 1.825(4) .
Nb14 O8 1.904(4) .
Nb14 O9 1.926(4) .
Nb14 O6 2.079(4) .
Nb14 O42 2.082(4) .
Nb14 O4 2.264(4) .
Nb14 Nb5 3.2820(8) .
Nb14 Nb18 3.3326(7) .
Nb14 K5 3.8925(16) 2_575
O7 Nb11 2.102(4) .
O7 K5 2.815(4) 2_575
Ga1 O36 1.807(4) .
Ga1 O44 1.813(4) .
Ga1 O26 1.850(4) .
Ga1 O42 1.852(4) .
Nb1 O24 1.825(4) .
Nb1 O30 1.900(4) .
Nb1 O17 1.913(4) .
Nb1 O26 2.100(4) .
Nb1 O25 2.100(4) .
Nb1 O53 2.274(4) .
Nb1 Nb13 3.2880(8) .
Nb1 Nb9 3.3353(7) .
Nb2 O2 1.818(4) .
Nb2 O1 1.891(4) .
Nb2 O5 1.921(4) .
Nb2 O3 2.078(4) .
Nb2 O42 2.088(4) .
Nb2 O4 2.265(4) .
Nb2 Nb5 3.2786(7) .
Nb2 Nb6 3.3095(7) .
Nb2 K11 3.7384(15) 4_467
Nb3 O47 1.763(4) .
Nb3 O41 1.939(4) .
Nb3 O45 1.967(4) .
Nb3 O34 2.037(4) .
Nb3 O6 2.125(4) .
Nb3 O44 2.289(4) .
Nb3 Nb11 3.3084(8) .
Nb3 Nb7 3.3405(7) .
Nb3 K3 3.6359(15) 2_575
Nb3 K2 3.9473(14) 2_575
Nb4 O32 1.733(4) .
Nb4 O31 1.954(4) .
Nb4 O29 1.956(4) .
Nb4 O25 2.092(4) .
Nb4 O27 2.101(4) .
Nb4 O53 2.346(4) .
Nb4 Nb10 3.3492(8) .
Nb4 Nb9 3.3542(7) .
Nb4 K3 3.5725(15) 4_477
Nb4 K9 3.5765(16) 2_575
Nb4 K14 3.6276(14) 2_575
Nb4 K1 4.1887(15) 2_575
Nb5 O13 1.750(4) .
Nb5 O11 1.966(4) .
Nb5 O14 1.980(4) .
Nb5 O8 2.030(4) .
Nb5 O5 2.031(4) .
Nb5 O4 2.392(4) .
Nb6 O52 1.765(4) .
Nb6 O10 1.967(4) .
Nb6 O50 1.969(4) .
Nb6 O14 2.011(4) .
Nb6 O1 2.052(4) .
Nb6 O4 2.486(4) .
Nb6 Nb18 3.3512(8) .
Nb6 Nb16 3.3565(8) .
Nb6 K5 3.6517(16) 3_546
Nb6 K11 3.9712(15) 4_467
Nb6 K7 3.9753(18) 4_467
Nb7 O54 1.764(4) .
Nb7 O43 1.927(4) .
Nb7 O45 1.964(4) .
Nb7 O46 2.073(4) .
Nb7 O27 2.100(4) .
Nb7 O44 2.293(4) .
Nb7 Nb11 3.3306(7) .
Nb7 K1 3.7267(15) 2_575
Nb7 K9 3.8489(15) 2_575
Nb7 K6 4.0992(16) 2_575
Nb8 O40 1.753(4) .
Nb8 O41 1.936(4) .
Nb8 O35 1.969(4) .
Nb8 O39 2.048(4) .
Nb8 O3 2.141(4) .
Nb8 O36 2.276(4) .
Nb8 Nb15 3.2996(7) .
Nb8 Nb17 3.3293(7) .
Nb8 K11 3.5095(15) 4_467
Nb8 K3 3.6045(14) 2_575
Nb8 K14 4.1095(15) 4_467
Nb9 O16 1.767(4) .
Nb9 O29 1.962(4) .
Nb9 O21 1.976(4) .
Nb9 O20 1.987(4) .
Nb9 O17 2.042(4) .
Nb9 O53 2.522(4) .
Nb9 K14 3.8344(14) 2_575
Nb10 O19 1.773(4) .
Nb10 O21 1.964(4) .
Nb10 O31 1.968(4) .
Nb10 O18 1.992(4) .
Nb10 O23 2.056(4) .
Nb10 O53 2.490(4) .
Nb10 Nb12 3.3183(7) .
Nb10 K14 3.9180(14) 2_575
Nb10 K13 3.9195(16) 4_577
Nb11 O33 1.759(4) .
Nb11 O46 1.927(4) .
Nb11 O34 1.939(4) .
Nb11 O28 2.100(4) .
Nb11 O44 2.264(4) .
Nb11 K5 3.6352(15) 2_575
Nb11 K10 3.7525(16) 2_575
Nb11 K13 3.8891(16) 2_575
Nb12 O28 1.830(4) .
Nb12 O22 1.886(4) .
Nb12 O23 1.912(4) .
Nb12 O27 2.094(4) .
Nb12 O26 2.104(4) .
Nb12 O53 2.251(4) .
Nb12 Nb13 3.2995(7) .
Nb12 K10 4.1542(16) 2_575
Nb13 O15 1.773(4) .
Nb13 O20 1.959(4) .
Nb13 O18 1.964(4) .
Nb13 O30 2.033(4) .
Nb13 O22 2.044(4) .
Nb13 O53 2.398(4) .
Nb15 O37 1.752(4) .
Nb15 O43 1.950(4) .
Nb15 O35 1.983(4) .
Nb15 O38 2.056(4) .
Nb15 O25 2.110(4) .
Nb15 O36 2.261(4) .
Nb15 Nb17 3.3194(8) .
Nb15 K1 3.6524(15) 2_575
Nb15 K3 3.8631(14) 4_477
Nb15 K2 4.1543(15) 4_477
Nb16 O49 1.739(4) .
Nb16 O51 1.963(4) .
Nb16 O50 1.968(4) .
Nb16 O3 2.088(4) .
Nb16 O6 2.096(4) .
Nb16 O4 2.359(4) .
Nb16 Nb18 3.3570(7) .
Nb16 K2 3.6028(14) 2_575
Nb16 K11 4.0761(16) 4_467
Nb16 K3 4.1582(15) 2_575
Nb17 O48 1.764(4) .
Nb17 O39 1.915(4) .
Nb17 O38 1.930(4) .
Nb17 O2 2.087(4) .
Nb17 O24 2.114(4) .
Nb17 O36 2.309(4) .
Nb17 K4 4.0082(17) 4_467
Nb18 O12 1.759(4) .
Nb18 O10 1.971(4) .
Nb18 O51 1.976(4) .
Nb18 O11 1.984(4) .
Nb18 O9 2.054(4) .
Nb18 O4 2.485(4) .
O1 K11 2.842(4) 4_467
O1 K5 2.921(4) 3_546
O3 K11 2.939(4) 4_467
O19 K13 2.710(5) 4_577
O21 K14 3.041(4) 2_575
O28 K10 2.975(4) 2_575
O29 K3 2.797(4) 4_477
O29 K14 2.802(4) 2_575
O31 K9 2.778(4) 2_575
O31 K14 2.908(4) 2_575
O32 K1 2.687(4) 2_575
O32 K9 3.057(4) 2_575
O32 K3 3.095(4) 4_477
O33 K13 2.701(4) 2_575
O33 K5 2.790(4) 2_575
O33 K10 2.810(4) 2_575
O37 K2 2.676(4) 4_477
O37 K3 2.695(4) 4_477
O37 K1 2.836(4) 2_575
O39 K11 2.712(4) 4_467
O40 K14 2.688(4) 4_467
O40 K3 2.896(4) 2_575
O40 K11 3.103(4) 4_467
O41 K3 2.777(4) 2_575
O43 K1 2.872(4) 2_575
O47 K2 2.700(4) 2_575
O47 K3 2.897(4) 2_575
O48 Na1 2.809(5) .
O48 K4 2.937(5) 4_467
O49 K3 2.723(4) 2_575
O49 K2 2.865(4) 2_575
O49 K1 2.999(4) 4_467
O50 K11 3.141(4) 4_467
O51 K2 2.973(4) 2_575
O52 K10 2.706(4) 3_546
O52 K7 2.803(5) 4_467
O52 K5 2.881(4) 3_546
O54 K9 2.699(4) 2_575
O54 K6 2.708(4) 2_575
O54 K1 2.999(4) 2_575
O1W K8 2.724(5) 3_556
O2W K8 2.815(5) 3_556
O2W K11 2.951(5) 2_574
O3W K2 2.833(4) 1_545
O6W K5 2.811(5) 3_546
O7W K2 2.831(5) 3_646
O11W K10 3.404(6) 3_546
O13W K12 2.937(5) 3_556
O13W K14 3.055(5) 3_556
O14W Na1 2.712(11) .
O15W Na1 2.677(7) .
O15W K4 2.810(7) 4_467
O17W K12 2.821(5) 1_565
O17W K4 2.881(5) 1_565
O30W Na1 2.865(12) .
O31W Na1 2.955(11) .
Na1 K4 4.196(4) 4_467
